data_7128713
loop_
_publ_author_name
'Garc\'ia-\'Alvarez, Ana C'
'Gamboa-Ram\'irez, Stefani'
'Mart\'inez-Otero, Diego'
'Orio, Maylis'
'Castillo, Ivan'

_publ_section_title
;
 Self-assembled nickel cubanes as oxygen evolution catalysts.
;
_journal_issue 69
_journal_name_full 'Chemical communications (Cambridge, England)'
_journal_page_first 8608
_journal_page_last 8611
_journal_paper_doi 10.1039/d1cc03227e
_journal_volume 57
_journal_year 2021
_chemical_formula_moiety 'C36 H44 Cl4 N8 Ni4 O8, 5.5(C2 H2 Cl4), 0.37(H2 O)'
_chemical_formula_sum 'C47 H55.74 Cl26 N8 Ni4 O8.37'
_chemical_formula_weight 2023.19
_space_group_crystal_system triclinic
_space_group_IT_number 2
_space_group_name_Hall '-P 1'
_space_group_name_H-M_alt 'P -1'
_atom_sites_solution_hydrogens mixed
_atom_sites_solution_primary 'Bruker SHELXT 2018/2'
_audit_creation_method SHELXL-2018/3
_audit_update_record
;
2020-09-30 deposited with the CCDC.	2021-08-02 downloaded from the CCDC.
;
_cell_angle_alpha 93.357(3)
_cell_angle_beta 108.671(2)
_cell_angle_gamma 94.518(3)
_cell_formula_units_Z 2
_cell_length_a 15.1023(6)
_cell_length_b 15.5842(6)
_cell_length_c 17.1586(7)
_cell_measurement_reflns_used 9901
_cell_measurement_temperature 100(2)
_cell_measurement_theta_max 71.57
_cell_measurement_theta_min 2.86
_cell_volume 3798.9(3)
_computing_cell_refinement 'Bruker SAINT'
_computing_data_collection 'Bruker APEX2'
_computing_data_reduction 'Bruker SAINT'
_computing_molecular_graphics 'Bruker SHELXTL'
_computing_publication_material 'Bruker SHELXTL'
_computing_structure_refinement 'SHELXL-2018/3 (Sheldrick, 2018)'
_computing_structure_solution 'SHELXS-97 (Sheldrick 2008)'
_diffrn_ambient_temperature 100(2)
_diffrn_measured_fraction_theta_full 0.977
_diffrn_measured_fraction_theta_max 0.976
_diffrn_measurement_device_type 'Bruker APEX-II CCD'
_diffrn_measurement_method '\w scans'
_diffrn_radiation_monochromator mirrors
_diffrn_radiation_type CuK\a
_diffrn_radiation_wavelength 1.54178
_diffrn_reflns_av_R_equivalents 0.0730
_diffrn_reflns_av_unetI/netI 0.0536
_diffrn_reflns_Laue_measured_fraction_full 0.977
_diffrn_reflns_Laue_measured_fraction_max 0.976
_diffrn_reflns_limit_h_max 18
_diffrn_reflns_limit_h_min -17
_diffrn_reflns_limit_k_max 18
_diffrn_reflns_limit_k_min -18
_diffrn_reflns_limit_l_max 20
_diffrn_reflns_limit_l_min -20
_diffrn_reflns_number 77979
_diffrn_reflns_point_group_measured_fraction_full 0.977
_diffrn_reflns_point_group_measured_fraction_max 0.976
_diffrn_reflns_theta_full 67.679
_diffrn_reflns_theta_max 68.245
_diffrn_reflns_theta_min 2.729
_diffrn_source 'Incoatec ImuS'
_exptl_absorpt_coefficient_mu 9.975
_exptl_absorpt_correction_T_max 0.7535
_exptl_absorpt_correction_T_min 0.5668
_exptl_absorpt_correction_type multi-scan
_exptl_absorpt_process_details
; 
 SADABS 2016/2: Krause, L., Herbst-Irmer, R., Sheldrick G.M. & Stalke D., 
 J. Appl. Cryst. 48 (2015) 3-10 
;
_exptl_crystal_colour colourless
_exptl_crystal_density_diffrn 1.769
_exptl_crystal_description needle
_exptl_crystal_F_000 2029
_exptl_crystal_size_max 0.118
_exptl_crystal_size_mid 0.112
_exptl_crystal_size_min 0.033
_refine_diff_density_max 1.590
_refine_diff_density_min -1.645
_refine_diff_density_rms 0.144
_refine_ls_extinction_method none
_refine_ls_goodness_of_fit_ref 1.047
_refine_ls_hydrogen_treatment mixed
_refine_ls_matrix_type full
_refine_ls_number_parameters 1609
_refine_ls_number_reflns 13578
_refine_ls_number_restraints 3296
_refine_ls_restrained_S_all 0.996
_refine_ls_R_factor_all 0.1009
_refine_ls_R_factor_gt 0.0846
_refine_ls_shift/su_max 0.001
_refine_ls_shift/su_mean 0.000
_refine_ls_structure_factor_coef Fsqd
_refine_ls_weighting_details 'w=1/[\s^2^(Fo^2^)+(0.1412P)^2^+19.5363P] where P=(Fo^2^+2Fc^2^)/3'
_refine_ls_weighting_scheme calc
_refine_ls_wR_factor_gt 0.2322
_refine_ls_wR_factor_ref 0.2500
_reflns_Friedel_coverage 0.000
_reflns_number_gt 10733
_reflns_number_total 13578
_reflns_threshold_expression 'I > 2\s(I)'
_cod_data_source_file d1cc03227e2.cif
_cod_data_source_block cu_142CPI19_0m
_cod_depositor_comments 'Adding full bibliography for 7128712--7128713.cif.'
_cod_database_code 7128713
_shelx_shelxl_version_number 2018/3
_shelx_space_group_comment
; 
The symmetry employed for this shelxl refinement is uniquely defined 
by the following loop, which should always be used as a source of 
symmetry information in preference to the above space-group names. 
They are only intended as comments. 
;
_shelx_estimated_absorpt_t_min 0.386
_shelx_estimated_absorpt_t_max 0.734

loop_
_space_group_symop_operation_xyz
'x, y, z'
'-x, -y, -z'

loop_
_atom_site_label
_atom_site_type_symbol
_atom_site_fract_x
_atom_site_fract_y
_atom_site_fract_z
_atom_site_U_iso_or_equiv
_atom_site_adp_type
_atom_site_occupancy
_atom_site_site_symmetry_order
_atom_site_calc_flag
_atom_site_refinement_flags_posn
_atom_site_refinement_flags_adp
_atom_site_refinement_flags_occupancy
_atom_site_disorder_assembly
_atom_site_disorder_group
Ni1 Ni 0.59974(7) 0.67517(7) 0.77027(6) 0.0273(2) Uani 1 1 d D . . . .
Ni2 Ni 0.45918(6) 0.51361(6) 0.77924(6) 0.0233(2) Uani 1 1 d D . . . .
Ni3 Ni 0.60450(7) 0.49332(7) 0.68759(6) 0.0276(2) Uani 1 1 d D . . . .
Ni4 Ni 0.67160(6) 0.53073(6) 0.88572(6) 0.0243(2) Uani 1 1 d D . . . .
Cl1 Cl 0.69824(11) 0.78469(11) 0.87030(10) 0.0407(4) Uani 1 1 d D . . . .
Cl2 Cl 0.34556(10) 0.41643(10) 0.67895(9) 0.0327(3) Uani 1 1 d D . . . .
Cl3 Cl 0.64098(10) 0.55073(12) 0.57472(9) 0.0382(4) Uani 1 1 d D . . . .
Cl4 Cl 0.64280(10) 0.45968(10) 0.99580(8) 0.0310(3) Uani 1 1 d D . . . .
O1 O 0.5079(3) 0.5759(3) 0.6930(2) 0.0270(8) Uani 1 1 d D . . . .
O2 O 0.5618(3) 0.6051(3) 0.8577(2) 0.0239(8) Uani 1 1 d . . . . .
O3 O 0.6930(3) 0.5833(3) 0.7840(2) 0.0280(9) Uani 1 1 d . . . . .
O4 O 0.5754(3) 0.4476(3) 0.7899(2) 0.0267(8) Uani 1 1 d D . . . .
O5 O 0.6539(4) 0.7211(3) 0.6791(3) 0.0426(11) Uani 1 1 d D . . . .
H5B H 0.654(5) 0.6798(18) 0.646(3) 0.051 Uiso 1 1 d D U . . .
H5C H 0.624(4) 0.761(3) 0.656(3) 0.051 Uiso 1 1 d D U . . .
O6 O 0.4391(3) 0.4449(3) 0.8765(2) 0.0277(8) Uani 1 1 d D . . . .
H6B H 0.4923(13) 0.442(4) 0.912(2) 0.033 Uiso 1 1 d D U . . .
H6C H 0.404(3) 0.472(3) 0.896(2) 0.033 Uiso 1 1 d D U . . .
O7 O 0.7529(3) 0.6330(3) 0.9707(3) 0.0342(10) Uani 1 1 d D . . . .
H7A H 0.756(4) 0.6839(12) 0.957(2) 0.041 Uiso 1 1 d D U . . .
H7B H 0.7907(18) 0.6247(17) 1.0162(14) 0.041 Uiso 1 1 d D U . . .
O8 O 0.4992(3) 0.4062(3) 0.6027(3) 0.0355(10) Uani 1 1 d D . . . .
H8E H 0.4527(18) 0.399(3) 0.619(2) 0.043 Uiso 1 1 d D U . . .
H8F H 0.485(3) 0.424(3) 0.5554(13) 0.043 Uiso 1 1 d D U . . .
O9 O -0.0569(13) 0.0974(19) 0.3648(13) 0.118(8) Uani 0.370(3) 1 d D U P A 2
H9G H -0.0094(12) 0.087(3) 0.3520(19) 0.142 Uiso 0.370(3) 1 d D U P A 2
H9H H -0.1054(18) 0.097(7) 0.323(2) 0.142 Uiso 0.370(3) 1 d D U P A 2
N3 N 0.3696(4) 0.7153(3) 0.8847(3) 0.0298(11) Uani 1 1 d . . . . .
N4 N 0.3765(3) 0.6021(3) 0.8020(3) 0.0262(10) Uani 1 1 d . . . . .
N7 N 0.9220(4) 0.4998(4) 0.8515(3) 0.0330(12) Uani 1 1 d . . . . .
N8 N 0.7951(3) 0.4837(4) 0.8903(3) 0.0300(11) Uani 1 1 d . . . . .
C1 C 0.4213(9) 0.6926(7) 0.6539(9) 0.0334(9) Uani 0.53(3) 1 d D U P B 1
N1 N 0.3448(7) 0.7327(7) 0.6180(8) 0.0346(10) Uani 0.53(3) 1 d D U P B 1
C2 C 0.3539(7) 0.8097(7) 0.6648(8) 0.0364(10) Uani 0.53(3) 1 d D U P B 1
C3 C 0.2965(9) 0.8765(8) 0.6571(11) 0.0385(11) Uani 0.53(3) 1 d D U P B 1
H3 H 0.238603 0.874473 0.613320 0.046 Uiso 0.53(3) 1 calc R U P B 1
C4 C 0.3280(11) 0.9460(8) 0.7166(12) 0.0397(11) Uani 0.53(3) 1 d D U P B 1
H4 H 0.290648 0.992798 0.713251 0.048 Uiso 0.53(3) 1 calc R U P B 1
C5 C 0.4113(12) 0.9492(8) 0.7800(11) 0.0394(11) Uani 0.53(3) 1 d D U P B 1
H5 H 0.429966 0.998066 0.819592 0.047 Uiso 0.53(3) 1 calc R U P B 1
C6 C 0.4691(10) 0.8829(8) 0.7880(10) 0.0381(10) Uani 0.53(3) 1 d D U P B 1
H6 H 0.526929 0.885734 0.831968 0.046 Uiso 0.53(3) 1 calc R U P B 1
C7 C 0.4392(8) 0.8127(8) 0.7295(9) 0.0359(9) Uani 0.53(3) 1 d D U P B 1
N2 N 0.4810(8) 0.7369(8) 0.7206(9) 0.0341(10) Uani 0.53(3) 1 d D U P B 1
C8 C 0.4425(13) 0.6060(9) 0.6254(12) 0.0326(11) Uani 0.53(3) 1 d D U P B 1
H8A H 0.384544 0.565422 0.605485 0.039 Uiso 0.53(3) 1 calc R U P B 1
H8B H 0.468704 0.611639 0.579665 0.039 Uiso 0.53(3) 1 calc R U P B 1
C9 C 0.2677(10) 0.7011(10) 0.5439(9) 0.0371(17) Uani 0.53(3) 1 d D U P B 1
H9A H 0.255477 0.746372 0.505684 0.056 Uiso 0.53(3) 1 calc R U P B 1
H9B H 0.211298 0.685373 0.558571 0.056 Uiso 0.53(3) 1 calc R U P B 1
H9C H 0.284306 0.650154 0.517501 0.056 Uiso 0.53(3) 1 calc R U P B 1
C1A C 0.4224(10) 0.6972(8) 0.6618(10) 0.0334(9) Uani 0.47(3) 1 d D U P B 2
N1A N 0.3474(8) 0.7417(7) 0.6311(9) 0.0347(10) Uani 0.47(3) 1 d D U P B 2
C2A C 0.3624(8) 0.8172(7) 0.6821(9) 0.0363(10) Uani 0.47(3) 1 d D U P B 2
C3A C 0.3095(10) 0.8864(8) 0.6808(12) 0.0383(11) Uani 0.47(3) 1 d D U P B 2
H3A H 0.250606 0.888260 0.639216 0.046 Uiso 0.47(3) 1 calc R U P B 2
C4A C 0.3469(13) 0.9527(8) 0.7432(14) 0.0396(11) Uani 0.47(3) 1 d D U P B 2
H4A H 0.312576 1.001003 0.744146 0.047 Uiso 0.47(3) 1 calc R U P B 2
C5A C 0.4319(13) 0.9506(9) 0.8035(12) 0.0393(11) Uani 0.47(3) 1 d D U P B 2
H5A H 0.454828 0.997494 0.845077 0.047 Uiso 0.47(3) 1 calc R U P B 2
C6A C 0.4853(11) 0.8818(9) 0.8055(10) 0.0380(10) Uani 0.47(3) 1 d D U P B 2
H6A H 0.544157 0.880546 0.847416 0.046 Uiso 0.47(3) 1 calc R U P B 2
C7A C 0.4493(9) 0.8148(8) 0.7436(9) 0.0359(9) Uani 0.47(3) 1 d D U P B 2
N2A N 0.4848(9) 0.7381(9) 0.7283(10) 0.0343(10) Uani 0.47(3) 1 d D U P B 2
C8A C 0.4381(15) 0.6111(10) 0.6279(13) 0.0325(11) Uani 0.47(3) 1 d D U P B 2
H8C H 0.378800 0.572135 0.609695 0.039 Uiso 0.47(3) 1 calc R U P B 2
H8D H 0.460177 0.617786 0.579953 0.039 Uiso 0.47(3) 1 calc R U P B 2
C9A C 0.2667(11) 0.7161(11) 0.5585(10) 0.0371(17) Uani 0.47(3) 1 d D U P B 2
H9D H 0.273822 0.745993 0.511858 0.056 Uiso 0.47(3) 1 calc R U P B 2
H9E H 0.209633 0.731349 0.569179 0.056 Uiso 0.47(3) 1 calc R U P B 2
H9F H 0.261772 0.653484 0.545212 0.056 Uiso 0.47(3) 1 calc R U P B 2
C10 C 0.4233(4) 0.6572(4) 0.8671(3) 0.0264(12) Uani 1 1 d . . . . .
C11 C 0.2805(4) 0.6978(4) 0.8256(4) 0.0306(13) Uani 1 1 d . . . . .
C12 C 0.1997(5) 0.7393(5) 0.8126(5) 0.0428(16) Uani 1 1 d . . . . .
H12 H 0.196582 0.787464 0.847936 0.051 Uiso 1 1 calc R U . . .
C13 C 0.1232(5) 0.7056(5) 0.7444(5) 0.0484(18) Uani 1 1 d . . . . .
H13 H 0.066569 0.732545 0.731760 0.058 Uiso 1 1 calc R U . . .
C14 C 0.1276(5) 0.6334(5) 0.6941(5) 0.0451(17) Uani 1 1 d . . . . .
H14 H 0.073692 0.612179 0.648518 0.054 Uiso 1 1 calc R U . . .
C15 C 0.2080(4) 0.5922(5) 0.7088(4) 0.0363(14) Uani 1 1 d . . . . .
H15 H 0.210231 0.542499 0.674963 0.044 Uiso 1 1 calc R U . . .
C16 C 0.2859(4) 0.6263(4) 0.7753(4) 0.0279(12) Uani 1 1 d . . . . .
C17 C 0.5255(4) 0.6518(4) 0.9116(4) 0.0276(12) Uani 1 1 d . . . . .
H17A H 0.559314 0.710469 0.927371 0.033 Uiso 1 1 calc R U . . .
H17B H 0.533397 0.621912 0.962378 0.033 Uiso 1 1 calc R U . . .
C18 C 0.3973(5) 0.7818(5) 0.9531(4) 0.0411(16) Uani 1 1 d . . . . .
H18A H 0.465716 0.795304 0.971980 0.062 Uiso 1 1 calc R U . . .
H18B H 0.377717 0.761138 0.998506 0.062 Uiso 1 1 calc R U . . .
H18C H 0.367172 0.833936 0.935025 0.062 Uiso 1 1 calc R U . . .
C19 C 0.6700(8) 0.3449(7) 0.7561(8) 0.0357(11) Uani 0.598(19) 1 d D U P C 1
N5 N 0.7258(7) 0.2799(6) 0.7696(6) 0.0365(11) Uani 0.598(19) 1 d D U P C 1
C20 C 0.7903(7) 0.2956(7) 0.7276(6) 0.0369(11) Uani 0.598(19) 1 d D U P C 1
C21 C 0.8627(8) 0.2507(8) 0.7201(7) 0.0378(12) Uani 0.598(19) 1 d D U P C 1
H21 H 0.876852 0.198813 0.745833 0.045 Uiso 0.598(19) 1 calc R U P C 1
C22 C 0.9133(8) 0.2848(10) 0.6735(7) 0.0383(12) Uani 0.598(19) 1 d D U P C 1
H22 H 0.963727 0.255856 0.666668 0.046 Uiso 0.598(19) 1 calc R U P C 1
C23 C 0.8924(8) 0.3610(9) 0.6361(7) 0.0378(12) Uani 0.598(19) 1 d D U P C 1
H23 H 0.929559 0.382450 0.604673 0.045 Uiso 0.598(19) 1 calc R U P C 1
C24 C 0.8201(8) 0.4067(9) 0.6425(8) 0.0370(11) Uani 0.598(19) 1 d D U P C 1
H24 H 0.806602 0.458563 0.616587 0.044 Uiso 0.598(19) 1 calc R U P C 1
C25 C 0.7678(8) 0.3721(7) 0.6896(7) 0.0364(11) Uani 0.598(19) 1 d D U P C 1
N6 N 0.6923(8) 0.4004(6) 0.7089(9) 0.0357(11) Uani 0.598(19) 1 d D U P C 1
C26 C 0.5888(9) 0.3587(5) 0.7892(11) 0.0349(12) Uani 0.598(19) 1 d D U P C 1
H26A H 0.530741 0.323910 0.753539 0.042 Uiso 0.598(19) 1 calc R U P C 1
H26B H 0.603753 0.340190 0.845811 0.042 Uiso 0.598(19) 1 calc R U P C 1
C27 C 0.7203(9) 0.2069(8) 0.8190(7) 0.0384(17) Uani 0.598(19) 1 d D U P C 1
H27A H 0.689633 0.155089 0.782096 0.058 Uiso 0.598(19) 1 calc R U P C 1
H27B H 0.683845 0.220564 0.855306 0.058 Uiso 0.598(19) 1 calc R U P C 1
H27C H 0.783858 0.196345 0.852464 0.058 Uiso 0.598(19) 1 calc R U P C 1
C19A C 0.6571(11) 0.3391(10) 0.7607(11) 0.0357(11) Uani 0.402(19) 1 d D U P C 2
N5A N 0.7087(10) 0.2711(9) 0.7795(8) 0.0365(12) Uani 0.402(19) 1 d D U P C 2
C20A C 0.7764(9) 0.2803(9) 0.7407(8) 0.0369(11) Uani 0.402(19) 1 d D U P C 2
C21A C 0.8476(11) 0.2323(11) 0.7372(10) 0.0378(12) Uani 0.402(19) 1 d D U P C 2
H21A H 0.857817 0.181137 0.764891 0.045 Uiso 0.402(19) 1 calc R U P C 2
C22A C 0.9036(11) 0.2600(13) 0.6925(11) 0.0381(12) Uani 0.402(19) 1 d D U P C 2
H22A H 0.953252 0.227396 0.689549 0.046 Uiso 0.402(19) 1 calc R U P C 2
C23A C 0.8893(11) 0.3348(13) 0.6515(10) 0.0378(12) Uani 0.402(19) 1 d D U P C 2
H23A H 0.929288 0.352267 0.621109 0.045 Uiso 0.402(19) 1 calc R U P C 2
C24A C 0.8177(11) 0.3844(12) 0.6540(11) 0.0372(12) Uani 0.402(19) 1 d D U P C 2
H24A H 0.808034 0.435417 0.626072 0.045 Uiso 0.402(19) 1 calc R U P C 2
C25A C 0.7603(10) 0.3562(10) 0.6995(10) 0.0363(11) Uani 0.402(19) 1 d D U P C 2
N6A N 0.6837(11) 0.3928(9) 0.7129(13) 0.0357(11) Uani 0.402(19) 1 d D U P C 2
C26A C 0.5749(14) 0.3569(6) 0.7901(16) 0.0350(13) Uani 0.402(19) 1 d D U P C 2
H26C H 0.515116 0.327045 0.751785 0.042 Uiso 0.402(19) 1 calc R U P C 2
H26D H 0.584515 0.338414 0.846164 0.042 Uiso 0.402(19) 1 calc R U P C 2
C27A C 0.6947(14) 0.2018(11) 0.8307(10) 0.0383(18) Uani 0.402(19) 1 d D U P C 2
H27D H 0.635570 0.206441 0.842124 0.058 Uiso 0.402(19) 1 calc R U P C 2
H27E H 0.746988 0.207628 0.882911 0.058 Uiso 0.402(19) 1 calc R U P C 2
H27F H 0.692172 0.145456 0.801205 0.058 Uiso 0.402(19) 1 calc R U P C 2
C28 C 0.8363(4) 0.5259(4) 0.8443(4) 0.0293(13) Uani 1 1 d . . . . .
C29 C 0.9371(4) 0.4353(4) 0.9046(4) 0.0321(13) Uani 1 1 d . . . . .
C30 C 1.0102(5) 0.3844(5) 0.9311(5) 0.0443(17) Uani 1 1 d . . . . .
H30 H 1.063339 0.390347 0.912923 0.053 Uiso 1 1 calc R U . . .
C31 C 1.0021(5) 0.3238(5) 0.9859(5) 0.0498(19) Uani 1 1 d . . . . .
H31 H 1.050793 0.287473 1.005326 0.060 Uiso 1 1 calc R U . . .
C32 C 0.9242(5) 0.3154(5) 1.0129(5) 0.0440(16) Uani 1 1 d . . . . .
H32 H 0.921751 0.274407 1.051184 0.053 Uiso 1 1 calc R U . . .
C33 C 0.8499(5) 0.3658(5) 0.9851(4) 0.0371(14) Uani 1 1 d . . . . .
H33 H 0.796526 0.359565 1.002912 0.044 Uiso 1 1 calc R U . . .
C34 C 0.8575(4) 0.4257(4) 0.9299(4) 0.0294(12) Uani 1 1 d . . . . .
C35 C 0.7896(4) 0.5931(5) 0.7923(4) 0.0336(14) Uani 1 1 d . . . . .
H35A H 0.818123 0.651420 0.818578 0.040 Uiso 1 1 calc R U . . .
H35B H 0.797545 0.586329 0.737276 0.040 Uiso 1 1 calc R U . . .
C36 C 0.9873(5) 0.5336(5) 0.8100(5) 0.0429(17) Uani 1 1 d . . . . .
H36A H 0.985281 0.492198 0.764155 0.064 Uiso 1 1 calc R U . . .
H36B H 1.051211 0.542429 0.849580 0.064 Uiso 1 1 calc R U . . .
H36C H 0.968735 0.588829 0.788776 0.064 Uiso 1 1 calc R U . . .
C37 C 0.1823(9) 0.3295(7) 0.4795(7) 0.0507(9) Uani 0.392(3) 1 d D U P D 1
H37 H 0.232955 0.378881 0.495243 0.061 Uiso 0.392(3) 1 calc R U P D 1
C38 C 0.1269(8) 0.3405(6) 0.5394(8) 0.0505(9) Uani 0.392(3) 1 d D U P D 1
H38 H 0.171487 0.338468 0.596508 0.061 Uiso 0.392(3) 1 calc R U P D 1
Cl5 Cl 0.2399(4) 0.2361(4) 0.4924(4) 0.0528(10) Uani 0.392(3) 1 d D U P D 1
Cl6 Cl 0.1177(16) 0.3379(11) 0.3767(5) 0.0487(12) Uani 0.392(3) 1 d D U P D 1
Cl7 Cl 0.0367(6) 0.2565(6) 0.5227(5) 0.0497(12) Uani 0.392(3) 1 d D U P D 1
Cl8 Cl 0.0855(4) 0.4422(4) 0.5338(4) 0.0525(10) Uani 0.392(3) 1 d D U P D 1
C37A C 0.1604(8) 0.3758(7) 0.4802(7) 0.0501(9) Uani 0.383(3) 1 d D U P E 2
H37A H 0.229011 0.395041 0.495315 0.060 Uiso 0.383(3) 1 calc R U P E 2
C38A C 0.1513(8) 0.2976(7) 0.5296(7) 0.0510(9) Uani 0.383(3) 1 d D U P E 2
H38A H 0.176949 0.317868 0.589734 0.061 Uiso 0.383(3) 1 calc R U P E 2
Cl5A Cl 0.1198(16) 0.3439(11) 0.3749(5) 0.0491(12) Uani 0.383(3) 1 d D U P E 2
Cl6A Cl 0.1075(5) 0.4632(4) 0.5061(4) 0.0479(13) Uani 0.383(3) 1 d D U P E 2
Cl7A Cl 0.2204(5) 0.2183(5) 0.5100(5) 0.0552(12) Uani 0.383(3) 1 d D U P E 2
Cl8A Cl 0.0326(6) 0.2634(7) 0.5063(6) 0.0502(12) Uani 0.383(3) 1 d D U P E 2
C37B C 0.191(3) 0.338(3) 0.483(2) 0.0505(9) Uani 0.225(3) 1 d . U P F 3
H37B H 0.248953 0.379477 0.495412 0.061 Uiso 0.225(3) 1 calc R U P F 3
C38B C 0.136(3) 0.354(3) 0.528(2) 0.0505(9) Uani 0.225(3) 1 d . U P F 3
H38B H 0.160637 0.398026 0.572321 0.061 Uiso 0.225(3) 1 calc R U P F 3
Cl5B Cl 0.2115(8) 0.2277(8) 0.5384(7) 0.0569(14) Uani 0.225(3) 1 d . U P F 3
Cl6B Cl 0.1289(9) 0.3089(8) 0.3755(8) 0.0479(13) Uani 0.225(3) 1 d . U P F 3
Cl7B Cl 0.0234(7) 0.3030(8) 0.5154(6) 0.0506(12) Uani 0.225(3) 1 d . U P F 3
Cl8B Cl 0.1171(9) 0.4758(9) 0.4867(7) 0.0499(17) Uani 0.225(3) 1 d . U P F 3
C39 C 0.1185(7) 0.1444(7) 0.2620(6) 0.0936(11) Uani 0.630(3) 1 d D U P A 1
H39 H 0.154802 0.194995 0.300660 0.112 Uiso 0.630(3) 1 calc R U P A 1
C40 C 0.1911(7) 0.0878(6) 0.2453(6) 0.0948(11) Uani 0.630(3) 1 d D U P A 1
H40 H 0.226277 0.121584 0.214773 0.114 Uiso 0.630(3) 1 calc R U P A 1
Cl9 Cl 0.0531(4) 0.1850(3) 0.1721(3) 0.0799(10) Uani 0.630(3) 1 d D U P A 1
Cl10 Cl 0.0471(4) 0.0919(4) 0.3101(3) 0.0946(12) Uani 0.630(3) 1 d D U P A 1
Cl11 Cl 0.1341(4) -0.0065(4) 0.1822(3) 0.0971(11) Uani 0.630(3) 1 d D U P A 1
Cl12 Cl 0.2702(4) 0.0700(4) 0.3396(3) 0.1021(13) Uani 0.630(3) 1 d D U P A 1
C39A C 0.1802(11) 0.1315(10) 0.2499(9) 0.0947(11) Uani 0.232(3) 1 d D U P G 2
H39A H 0.226489 0.177526 0.243046 0.114 Uiso 0.232(3) 1 calc R U P G 2
C40A C 0.1882(10) 0.0479(10) 0.1991(10) 0.0957(12) Uani 0.232(3) 1 d D U P G 2
H40A H 0.173839 0.059589 0.139894 0.115 Uiso 0.232(3) 1 calc R U P G 2
Cl9A Cl 0.0696(10) 0.1653(10) 0.2080(9) 0.0913(15) Uani 0.232(3) 1 d D U P G 2
Cl50 Cl 0.2118(8) 0.1177(9) 0.3550(7) 0.0946(16) Uani 0.232(3) 1 d D U P G 2
Cl51 Cl 0.1050(9) -0.0345(9) 0.2067(11) 0.0996(17) Uani 0.232(3) 1 d D U P G 2
Cl52 Cl 0.3040(8) 0.0247(9) 0.2380(10) 0.0945(18) Uani 0.232(3) 1 d D U P G 2
C39B C 0.1103(14) 0.0852(13) 0.2371(14) 0.0949(11) Uani 0.138(3) 1 d D U P H 4
H39B H 0.140286 0.107654 0.296332 0.114 Uiso 0.138(3) 1 calc R U P H 4
C40B C 0.1899(13) 0.0855(15) 0.1993(13) 0.0952(11) Uani 0.138(3) 1 d D U P H 4
H40B H 0.225733 0.144099 0.214436 0.114 Uiso 0.138(3) 1 calc R U P H 4
Cl9B Cl 0.0325(16) 0.1585(14) 0.1921(18) 0.0902(17) Uani 0.138(3) 1 d D U P H 4
Cl70 Cl 0.0551(16) -0.0169(12) 0.2372(15) 0.0961(19) Uani 0.138(3) 1 d D U P H 4
Cl71 Cl 0.1443(16) 0.0716(16) 0.0910(11) 0.102(2) Uani 0.138(3) 1 d D U P H 4
Cl72 Cl 0.2664(14) 0.0126(16) 0.2446(14) 0.0958(15) Uani 0.138(3) 1 d D U P H 4
C41 C 0.4457(9) 0.1610(7) 0.6096(5) 0.0835(12) Uani 0.615(3) 1 d D U P I 1
H41 H 0.405862 0.210158 0.601070 0.100 Uiso 0.615(3) 1 calc R U P I 1
C42 C 0.5313(7) 0.1877(8) 0.5835(5) 0.0835(11) Uani 0.615(3) 1 d D U P I 1
H42 H 0.561988 0.243262 0.616876 0.100 Uiso 0.615(3) 1 calc R U P I 1
Cl13 Cl 0.3749(3) 0.0694(3) 0.5508(3) 0.0796(10) Uani 0.615(3) 1 d D U P I 1
Cl14 Cl 0.4841(4) 0.1483(3) 0.7156(3) 0.0871(11) Uani 0.615(3) 1 d D U P I 1
Cl15 Cl 0.4943(4) 0.2102(3) 0.4807(3) 0.0845(10) Uani 0.615(3) 1 d D U P I 1
Cl16 Cl 0.6164(4) 0.1145(4) 0.6041(4) 0.0846(12) Uani 0.615(3) 1 d D U P I 1
C41A C 0.5357(8) 0.0669(10) 0.5641(7) 0.0831(12) Uani 0.385(3) 1 d D U P I 2
H41A H 0.531344 0.009454 0.533168 0.100 Uiso 0.385(3) 1 calc R U P I 2
C42A C 0.4668(10) 0.1227(7) 0.5066(6) 0.0828(11) Uani 0.385(3) 1 d D U P I 2
H42A H 0.401461 0.095561 0.496580 0.099 Uiso 0.385(3) 1 calc R U P I 2
Cl53 Cl 0.5051(6) 0.0491(5) 0.6529(4) 0.0844(14) Uani 0.385(3) 1 d D U P I 2
Cl54 Cl 0.6497(6) 0.1178(6) 0.5847(5) 0.0804(16) Uani 0.385(3) 1 d D U P I 2
Cl55 Cl 0.4871(5) 0.1202(4) 0.4126(4) 0.0728(13) Uani 0.385(3) 1 d D U P I 2
Cl56 Cl 0.4754(6) 0.2284(5) 0.5511(5) 0.0875(13) Uani 0.385(3) 1 d D U P I 2
C43 C 0.2965(6) 0.2682(5) 0.8036(4) 0.0543(8) Uani 0.570(2) 1 d D U P J 1
H43 H 0.336377 0.316125 0.790858 0.065 Uiso 0.570(2) 1 calc R U P J 1
C44 C 0.2262(6) 0.3086(5) 0.8395(6) 0.0546(8) Uani 0.570(2) 1 d D U P J 1
H44 H 0.263351 0.340305 0.894029 0.065 Uiso 0.570(2) 1 calc R U P J 1
Cl17 Cl 0.2392(3) 0.2025(2) 0.7124(2) 0.0551(7) Uani 0.570(2) 1 d D U P J 1
Cl18 Cl 0.3702(3) 0.2097(3) 0.8783(2) 0.0565(8) Uani 0.570(2) 1 d D U P J 1
Cl19 Cl 0.1689(3) 0.3847(3) 0.7757(3) 0.0543(8) Uani 0.570(2) 1 d D U P J 1
Cl20 Cl 0.1467(3) 0.2308(2) 0.8576(2) 0.0555(8) Uani 0.570(2) 1 d D U P J 1
C43A C 0.3299(8) 0.2566(8) 0.8059(7) 0.0548(9) Uani 0.325(2) 1 d D U P K 2
H43A H 0.365682 0.314443 0.809937 0.066 Uiso 0.325(2) 1 calc R U P K 2
C44A C 0.2261(7) 0.2633(6) 0.7558(8) 0.0550(9) Uani 0.325(2) 1 d D U P K 2
H44A H 0.224883 0.278945 0.699846 0.066 Uiso 0.325(2) 1 calc R U P K 2
Cl57 Cl 0.3785(5) 0.1814(4) 0.7565(4) 0.0544(12) Uani 0.325(2) 1 d D U P K 2
Cl58 Cl 0.3391(9) 0.2315(12) 0.9062(4) 0.0527(10) Uani 0.325(2) 1 d D U P K 2
Cl59 Cl 0.1842(5) 0.3485(5) 0.7994(5) 0.0556(11) Uani 0.325(2) 1 d D U P K 2
Cl60 Cl 0.1559(5) 0.1654(4) 0.7409(4) 0.0643(12) Uani 0.325(2) 1 d D U P K 2
C43B C 0.3046(12) 0.2617(14) 0.8073(14) 0.0547(8) Uani 0.105(2) 1 d D U P L 3
H43B H 0.348918 0.312591 0.806556 0.066 Uiso 0.105(2) 1 calc R U P L 3
C44B C 0.2040(12) 0.2893(11) 0.7796(14) 0.0548(8) Uani 0.105(2) 1 d D U P L 3
H44B H 0.184471 0.292402 0.718494 0.066 Uiso 0.105(2) 1 calc R U P L 3
Cl77 Cl 0.3170(15) 0.1778(12) 0.7407(12) 0.0568(13) Uani 0.105(2) 1 d D U P L 3
Cl78 Cl 0.334(3) 0.233(4) 0.9089(10) 0.0539(13) Uani 0.105(2) 1 d D U P L 3
Cl79 Cl 0.2041(14) 0.3932(10) 0.8241(14) 0.0516(14) Uani 0.105(2) 1 d D U P L 3
Cl80 Cl 0.1230(13) 0.2143(10) 0.7988(14) 0.0593(15) Uani 0.105(2) 1 d D U P L 3
C45 C 0.1947(5) 0.0162(4) 1.0032(6) 0.0936(10) Uani 0.694(2) 1 d D U P M 1
H45 H 0.230930 0.043857 1.059706 0.112 Uiso 0.694(2) 1 calc R U P M 1
C46 C 0.2574(4) 0.0373(7) 0.9502(4) 0.0939(11) Uani 0.694(2) 1 d D U P M 1
H46 H 0.261310 0.101610 0.949912 0.113 Uiso 0.694(2) 1 calc R U P M 1
Cl21 Cl 0.0917(3) 0.0677(3) 0.9727(3) 0.0888(10) Uani 0.694(2) 1 d D U P M 1
Cl22 Cl 0.1989(4) -0.0955(2) 1.0113(3) 0.0934(10) Uani 0.694(2) 1 d D U P M 1
Cl23 Cl 0.1869(4) -0.0015(3) 0.8493(3) 0.0961(11) Uani 0.694(2) 1 d D U P M 1
Cl24 Cl 0.3734(3) 0.0155(2) 0.9975(3) 0.0872(10) Uani 0.694(2) 1 d D U P M 1
C45A C 0.2240(6) -0.0052(6) 1.0301(7) 0.0934(10) Uani 0.254(2) 1 d D U P N 2
H45A H 0.215702 0.032346 1.075996 0.112 Uiso 0.254(2) 1 calc R U P N 2
C46A C 0.2071(7) 0.0515(7) 0.9573(6) 0.0933(10) Uani 0.254(2) 1 d D U P N 2
H46A H 0.256493 0.101637 0.978213 0.112 Uiso 0.254(2) 1 calc R U P N 2
Cl61 Cl 0.3406(6) -0.0291(6) 1.0667(6) 0.0897(15) Uani 0.254(2) 1 d D U P N 2
Cl62 Cl 0.1250(6) -0.0823(6) 0.9987(7) 0.0946(14) Uani 0.254(2) 1 d D U P N 2
Cl63 Cl 0.2426(8) -0.0080(7) 0.8843(5) 0.0947(15) Uani 0.254(2) 1 d D U P N 2
Cl64 Cl 0.1010(7) 0.0977(7) 0.9363(7) 0.0950(16) Uani 0.254(2) 1 d D U P N 2
C45B C 0.2531(9) 0.0288(11) 1.0087(10) 0.0929(10) Uani 0.051(2) 1 d D U P O 3
H45B H 0.259203 0.081655 0.979701 0.111 Uiso 0.051(2) 1 calc R U P O 3
C46B C 0.1619(9) 0.0341(9) 1.0298(12) 0.0931(11) Uani 0.051(2) 1 d D U P O 3
H46B H 0.183082 0.062280 1.087501 0.112 Uiso 0.051(2) 1 calc R U P O 3
Cl81 Cl 0.3521(10) 0.040(2) 1.0975(13) 0.0913(17) Uani 0.051(2) 1 d D U P O 3
Cl82 Cl 0.2240(16) -0.0575(15) 0.9313(12) 0.0942(13) Uani 0.051(2) 1 d D U P O 3
Cl83 Cl 0.1262(14) -0.0738(11) 1.0395(19) 0.0931(15) Uani 0.051(2) 1 d D U P O 3
Cl84 Cl 0.0896(12) 0.1054(12) 0.971(2) 0.0913(19) Uani 0.051(2) 1 d D U P O 3
C47 C 0.0511(9) 0.0117(13) 0.5031(9) 0.133(2) Uani 0.5 1 d D U P P -1
H47 H 0.062391 0.065090 0.476648 0.160 Uiso 0.5 1 calc R U P P -1
Cl25 Cl 0.1025(10) 0.0356(10) 0.6087(8) 0.144(3) Uani 0.5 1 d D U P P -1
Cl26 Cl 0.1019(9) -0.0697(15) 0.4636(11) 0.130(3) Uani 0.5 1 d D U P P -1
C48 C -0.0554(9) -0.0060(12) 0.4828(8) 0.131(2) Uani 0.5 1 d D U P P -1
H48 H -0.067270 -0.063635 0.502365 0.158 Uiso 0.5 1 calc R U P P -1
Cl27 Cl -0.1081(9) -0.0161(10) 0.3766(7) 0.134(3) Uani 0.5 1 d D U P P -1
Cl28 Cl -0.1041(9) 0.0682(14) 0.5328(10) 0.125(2) Uani 0.5 1 d D U P P -1

loop_
_atom_site_aniso_label
_atom_site_aniso_U_11
_atom_site_aniso_U_22
_atom_site_aniso_U_33
_atom_site_aniso_U_23
_atom_site_aniso_U_13
_atom_site_aniso_U_12
Ni1 0.0243(5) 0.0326(5) 0.0254(5) 0.0028(4) 0.0084(4) 0.0042(4)
Ni2 0.0215(5) 0.0300(5) 0.0195(5) -0.0007(4) 0.0082(4) 0.0049(4)
Ni3 0.0248(5) 0.0410(6) 0.0194(5) 0.0007(4) 0.0099(4) 0.0079(4)
Ni4 0.0202(5) 0.0359(5) 0.0188(5) 0.0016(4) 0.0084(4) 0.0074(4)
Cl1 0.0369(8) 0.0391(8) 0.0424(9) -0.0014(7) 0.0103(7) -0.0040(7)
Cl2 0.0296(7) 0.0409(8) 0.0258(7) -0.0038(6) 0.0090(5) -0.0025(6)
Cl3 0.0280(7) 0.0658(10) 0.0228(7) 0.0033(6) 0.0119(6) 0.0025(7)
Cl4 0.0285(7) 0.0464(8) 0.0231(6) 0.0075(6) 0.0127(5) 0.0119(6)
O1 0.026(2) 0.036(2) 0.0202(19) 0.0046(16) 0.0077(16) 0.0064(17)
O2 0.0204(18) 0.032(2) 0.0200(18) -0.0021(15) 0.0076(15) 0.0033(16)
O3 0.0195(19) 0.043(2) 0.023(2) 0.0031(17) 0.0088(15) 0.0047(17)
O4 0.030(2) 0.029(2) 0.0228(19) -0.0004(16) 0.0113(16) 0.0075(17)
O5 0.047(3) 0.044(3) 0.042(3) 0.011(2) 0.019(2) 0.008(2)
O6 0.026(2) 0.038(2) 0.022(2) 0.0009(17) 0.0111(16) 0.0066(18)
O7 0.025(2) 0.047(3) 0.028(2) -0.0018(19) 0.0057(17) 0.0052(19)
O8 0.030(2) 0.052(3) 0.026(2) -0.0011(19) 0.0118(17) 0.006(2)
O9 0.094(11) 0.135(12) 0.135(12) -0.010(9) 0.057(9) 0.007(9)
N3 0.029(3) 0.032(3) 0.030(3) -0.001(2) 0.013(2) 0.010(2)
N4 0.022(2) 0.035(3) 0.023(2) 0.001(2) 0.0093(19) 0.004(2)
N7 0.022(2) 0.049(3) 0.030(3) -0.002(2) 0.012(2) 0.005(2)
N8 0.024(2) 0.044(3) 0.025(2) 0.003(2) 0.011(2) 0.008(2)
C1 0.0333(14) 0.0403(15) 0.026(2) 0.0044(16) 0.0066(14) 0.0100(14)
N1 0.0344(15) 0.0412(16) 0.026(2) 0.0034(16) 0.0057(15) 0.0108(14)
C2 0.0361(15) 0.0420(15) 0.027(2) 0.0029(16) 0.0038(15) 0.0111(14)
C3 0.0379(17) 0.0431(16) 0.029(3) 0.0015(18) 0.0016(16) 0.0118(16)
C4 0.0390(18) 0.0436(17) 0.030(3) 0.0013(19) 0.0001(17) 0.0119(16)
C5 0.0390(18) 0.0431(17) 0.029(3) 0.0018(19) 0.0003(17) 0.0118(16)
C6 0.0378(17) 0.0425(16) 0.029(3) 0.0027(18) 0.0020(16) 0.0110(16)
C7 0.0359(15) 0.0414(15) 0.027(2) 0.0033(16) 0.0044(14) 0.0108(14)
N2 0.0342(15) 0.0405(15) 0.026(2) 0.0042(16) 0.0061(14) 0.0100(14)
C8 0.0325(17) 0.0394(18) 0.025(2) 0.0051(18) 0.0066(17) 0.0098(17)
C9 0.036(2) 0.044(3) 0.028(3) 0.001(3) 0.004(2) 0.011(3)
C1A 0.0333(14) 0.0403(15) 0.026(2) 0.0044(16) 0.0067(14) 0.0101(14)
N1A 0.0344(15) 0.0413(16) 0.026(2) 0.0036(16) 0.0056(15) 0.0107(14)
C2A 0.0361(15) 0.0419(15) 0.027(2) 0.0029(16) 0.0039(15) 0.0111(14)
C3A 0.0379(17) 0.0430(16) 0.029(3) 0.0017(18) 0.0017(16) 0.0118(16)
C4A 0.0390(18) 0.0436(17) 0.029(3) 0.0014(19) 0.0004(17) 0.0118(16)
C5A 0.0389(18) 0.0432(17) 0.029(3) 0.0019(19) 0.0004(17) 0.0117(16)
C6A 0.0378(17) 0.0424(16) 0.029(3) 0.0026(18) 0.0020(16) 0.0111(16)
C7A 0.0359(15) 0.0415(15) 0.027(2) 0.0034(16) 0.0043(14) 0.0108(14)
N2A 0.0342(15) 0.0406(16) 0.026(2) 0.0041(16) 0.0059(15) 0.0100(14)
C8A 0.0324(17) 0.0395(18) 0.025(2) 0.0051(18) 0.0068(17) 0.0099(17)
C9A 0.036(2) 0.043(3) 0.029(3) 0.001(3) 0.004(2) 0.011(3)
C10 0.027(3) 0.031(3) 0.024(3) 0.002(2) 0.012(2) 0.005(2)
C11 0.023(3) 0.036(3) 0.035(3) 0.004(3) 0.011(2) 0.008(3)
C12 0.033(4) 0.042(4) 0.055(4) -0.001(3) 0.015(3) 0.015(3)
C13 0.031(4) 0.051(4) 0.062(5) 0.008(4) 0.010(3) 0.018(3)
C14 0.023(3) 0.061(5) 0.046(4) 0.007(3) 0.002(3) 0.009(3)
C15 0.026(3) 0.045(4) 0.037(3) 0.001(3) 0.008(3) 0.004(3)
C16 0.022(3) 0.037(3) 0.027(3) 0.007(2) 0.010(2) 0.009(2)
C17 0.027(3) 0.034(3) 0.024(3) -0.002(2) 0.010(2) 0.007(2)
C18 0.033(3) 0.045(4) 0.044(4) -0.011(3) 0.011(3) 0.012(3)
C19 0.0370(19) 0.0419(18) 0.0363(18) 0.0025(14) 0.0212(16) 0.0123(17)
N5 0.0376(19) 0.0425(18) 0.0374(19) 0.0034(15) 0.0217(16) 0.0122(17)
C20 0.0377(19) 0.0434(19) 0.0375(19) 0.0038(15) 0.0215(16) 0.0117(17)
C21 0.0385(19) 0.044(2) 0.039(2) 0.0051(17) 0.0216(16) 0.0114(19)
C22 0.039(2) 0.045(2) 0.039(2) 0.0056(18) 0.0213(17) 0.011(2)
C23 0.0383(19) 0.044(2) 0.038(2) 0.0052(18) 0.0212(17) 0.011(2)
C24 0.0375(19) 0.044(2) 0.037(2) 0.0043(17) 0.0209(16) 0.0111(19)
C25 0.0370(18) 0.0430(19) 0.0367(19) 0.0034(15) 0.0209(15) 0.0118(18)
N6 0.0365(19) 0.0424(19) 0.0358(19) 0.0026(15) 0.0208(16) 0.0121(18)
C26 0.037(2) 0.041(2) 0.036(2) 0.0030(17) 0.0214(18) 0.0123(19)
C27 0.040(3) 0.044(3) 0.041(3) 0.005(2) 0.025(3) 0.013(3)
C19A 0.037(2) 0.0418(18) 0.0363(19) 0.0027(14) 0.0212(16) 0.0122(17)
N5A 0.037(2) 0.0425(19) 0.038(2) 0.0033(15) 0.0217(16) 0.0124(18)
C20A 0.0377(19) 0.0432(19) 0.0377(19) 0.0038(15) 0.0213(16) 0.0118(18)
C21A 0.038(2) 0.044(2) 0.039(2) 0.0049(17) 0.0215(17) 0.0114(19)
C22A 0.039(2) 0.045(2) 0.039(2) 0.0056(18) 0.0214(17) 0.011(2)
C23A 0.0383(19) 0.044(2) 0.038(2) 0.0051(17) 0.0211(16) 0.0112(19)
C24A 0.0377(19) 0.044(2) 0.037(2) 0.0042(17) 0.0207(16) 0.0113(19)
C25A 0.0371(18) 0.0429(18) 0.0368(19) 0.0032(15) 0.0212(15) 0.0118(17)
N6A 0.037(2) 0.0424(19) 0.0360(19) 0.0025(15) 0.0209(16) 0.0121(18)
C26A 0.037(2) 0.041(2) 0.036(2) 0.0027(17) 0.0216(19) 0.0126(19)
C27A 0.040(3) 0.043(3) 0.041(3) 0.005(2) 0.024(3) 0.013(3)
C28 0.022(3) 0.043(3) 0.025(3) -0.002(2) 0.010(2) 0.005(3)
C29 0.024(3) 0.041(3) 0.031(3) -0.002(3) 0.008(2) 0.007(3)
C30 0.027(3) 0.057(4) 0.054(4) 0.005(3) 0.017(3) 0.016(3)
C31 0.038(4) 0.050(4) 0.067(5) 0.014(4) 0.019(4) 0.024(3)
C32 0.036(4) 0.048(4) 0.049(4) 0.010(3) 0.012(3) 0.014(3)
C33 0.029(3) 0.047(4) 0.035(3) 0.005(3) 0.009(3) 0.006(3)
C34 0.024(3) 0.039(3) 0.025(3) -0.004(2) 0.007(2) 0.009(3)
C35 0.024(3) 0.054(4) 0.028(3) 0.010(3) 0.012(2) 0.009(3)
C36 0.025(3) 0.067(5) 0.043(4) 0.006(3) 0.019(3) 0.004(3)
C37 0.0448(13) 0.0691(17) 0.0417(14) 0.0058(14) 0.0191(12) 0.0051(14)
C38 0.0447(13) 0.0685(18) 0.0421(15) 0.0056(15) 0.0197(12) 0.0045(14)
Cl5 0.0458(18) 0.069(2) 0.050(2) 0.0085(17) 0.0226(15) 0.0118(17)
Cl6 0.0411(17) 0.070(2) 0.0348(15) 0.0051(18) 0.0134(15) 0.001(2)
Cl7 0.0470(17) 0.067(2) 0.042(2) 0.010(2) 0.0240(17) -0.0017(18)
Cl8 0.0451(18) 0.064(2) 0.048(2) -0.0027(17) 0.0137(16) 0.0107(17)
C37A 0.0440(13) 0.0683(17) 0.0412(14) 0.0050(14) 0.0187(12) 0.0047(14)
C38A 0.0455(13) 0.0689(17) 0.0426(15) 0.0062(15) 0.0200(12) 0.0049(14)
Cl5A 0.0413(17) 0.071(2) 0.0353(16) 0.0048(18) 0.0137(15) 0.000(2)
Cl6A 0.043(2) 0.064(2) 0.040(2) 0.003(2) 0.0189(19) 0.0072(18)
Cl7A 0.0517(19) 0.072(2) 0.049(2) 0.0100(19) 0.0227(18) 0.0141(18)
Cl8A 0.0466(17) 0.066(2) 0.044(2) 0.010(2) 0.0249(16) -0.0022(18)
C37B 0.0445(13) 0.0690(18) 0.0416(15) 0.0058(15) 0.0191(12) 0.0049(14)
C38B 0.0446(14) 0.0684(18) 0.0421(15) 0.0054(15) 0.0196(12) 0.0047(14)
Cl5B 0.055(2) 0.073(2) 0.045(2) 0.004(2) 0.017(2) 0.012(2)
Cl6B 0.0414(19) 0.070(3) 0.0349(18) 0.004(2) 0.0165(17) 0.002(2)
Cl7B 0.0448(19) 0.071(2) 0.044(2) 0.007(2) 0.0256(17) 0.003(2)
Cl8B 0.042(2) 0.067(3) 0.043(3) 0.002(2) 0.019(2) 0.005(2)
C39 0.097(2) 0.090(2) 0.095(2) 0.0144(18) 0.0330(18) 0.0082(18)
C40 0.099(2) 0.090(2) 0.096(2) 0.0136(18) 0.0320(18) 0.0085(18)
Cl9 0.080(2) 0.079(2) 0.089(2) 0.0254(19) 0.0363(19) 0.0085(19)
Cl10 0.098(2) 0.102(3) 0.092(2) 0.014(2) 0.043(2) 0.003(2)
Cl11 0.104(2) 0.090(2) 0.098(2) 0.0088(18) 0.0346(19) 0.0082(19)
Cl12 0.102(3) 0.091(2) 0.102(2) 0.019(2) 0.015(2) 0.012(2)
C39A 0.099(2) 0.090(2) 0.096(2) 0.0137(18) 0.0323(19) 0.0082(19)
C40A 0.100(2) 0.090(2) 0.097(2) 0.0133(18) 0.0319(19) 0.0083(19)
Cl9A 0.094(3) 0.089(3) 0.094(3) 0.015(2) 0.033(2) 0.009(2)
Cl50 0.098(3) 0.091(3) 0.094(3) 0.013(2) 0.030(2) 0.009(2)
Cl51 0.104(3) 0.090(3) 0.102(3) 0.010(3) 0.030(3) 0.007(3)
Cl52 0.101(3) 0.086(3) 0.095(3) 0.016(3) 0.030(3) 0.010(3)
C39B 0.099(2) 0.090(2) 0.096(2) 0.0134(17) 0.0327(18) 0.0080(18)
C40B 0.100(2) 0.090(2) 0.096(2) 0.0135(18) 0.0321(18) 0.0084(18)
Cl9B 0.092(3) 0.088(3) 0.094(3) 0.016(3) 0.033(3) 0.009(3)
Cl70 0.101(3) 0.089(3) 0.098(3) 0.010(3) 0.033(3) 0.007(3)
Cl71 0.106(4) 0.095(4) 0.102(4) 0.012(3) 0.029(3) 0.007(3)
Cl72 0.101(3) 0.089(2) 0.097(3) 0.014(2) 0.029(2) 0.010(2)
C41 0.094(2) 0.0755(19) 0.082(2) 0.0056(18) 0.0318(18) 0.0067(19)
C42 0.094(2) 0.0761(18) 0.0810(19) 0.0052(17) 0.0307(17) 0.0074(18)
Cl13 0.085(2) 0.073(2) 0.085(2) 0.0084(18) 0.0328(18) 0.0107(18)
Cl14 0.099(2) 0.078(2) 0.086(2) 0.0051(19) 0.036(2) -0.006(2)
Cl15 0.100(2) 0.0778(19) 0.0741(19) 0.0112(16) 0.0266(17) 0.0041(18)
Cl16 0.089(3) 0.0768(19) 0.084(2) -0.0028(19) 0.0238(19) 0.013(2)
C41A 0.094(2) 0.0760(19) 0.081(2) 0.0045(18) 0.0311(19) 0.0074(19)
C42A 0.094(2) 0.0752(18) 0.0808(19) 0.0058(17) 0.0315(17) 0.0072(17)
Cl53 0.098(3) 0.082(3) 0.081(3) 0.006(2) 0.042(2) 0.005(3)
Cl54 0.088(3) 0.073(3) 0.080(3) 0.003(3) 0.028(3) 0.006(3)
Cl55 0.090(3) 0.065(2) 0.071(2) 0.011(2) 0.037(2) 0.005(2)
Cl56 0.102(2) 0.076(2) 0.085(2) 0.002(2) 0.031(2) 0.012(2)
C43 0.0549(14) 0.0564(14) 0.0532(14) 0.0035(13) 0.0203(13) 0.0053(13)
C44 0.0544(15) 0.0570(15) 0.0552(15) 0.0052(13) 0.0222(13) 0.0050(14)
Cl17 0.0598(14) 0.0549(14) 0.0497(14) -0.0013(12) 0.0184(12) 0.0022(12)
Cl18 0.0540(16) 0.0591(16) 0.0532(16) 0.0051(13) 0.0120(13) 0.0102(13)
Cl19 0.0531(16) 0.0604(18) 0.0587(18) 0.0129(14) 0.0283(14) 0.0122(15)
Cl20 0.0531(16) 0.0562(17) 0.0649(19) 0.0025(15) 0.0318(15) -0.0013(14)
C43A 0.0554(15) 0.0563(15) 0.0538(15) 0.0028(13) 0.0198(13) 0.0052(14)
C44A 0.0551(15) 0.0570(15) 0.0545(15) 0.0041(13) 0.0204(13) 0.0045(14)
Cl57 0.055(2) 0.048(2) 0.065(2) -0.005(2) 0.027(2) 0.010(2)
Cl58 0.054(2) 0.0565(19) 0.0463(19) -0.0001(17) 0.0158(16) 0.0061(18)
Cl59 0.0531(19) 0.062(2) 0.060(2) 0.0100(18) 0.0282(17) 0.0088(19)
Cl60 0.057(2) 0.061(2) 0.064(2) 0.006(2) 0.008(2) -0.008(2)
C43B 0.0552(15) 0.0567(15) 0.0536(15) 0.0034(13) 0.0200(13) 0.0052(14)
C44B 0.0549(14) 0.0571(15) 0.0546(15) 0.0046(13) 0.0212(13) 0.0052(14)
Cl77 0.059(2) 0.055(2) 0.056(2) 0.000(2) 0.020(2) 0.005(2)
Cl78 0.055(2) 0.057(2) 0.050(2) 0.002(2) 0.017(2) 0.006(2)
Cl79 0.050(2) 0.058(2) 0.055(2) 0.010(2) 0.028(2) 0.007(2)
Cl80 0.056(2) 0.059(2) 0.062(2) 0.007(2) 0.018(2) -0.001(2)
C45 0.120(2) 0.0677(16) 0.0890(18) 0.0010(15) 0.0298(17) 0.0047(17)
C46 0.120(2) 0.0680(16) 0.0887(19) -0.0012(15) 0.0292(17) 0.0063(17)
Cl21 0.103(2) 0.0738(19) 0.090(2) 0.0062(16) 0.0352(17) -0.0045(17)
Cl22 0.130(2) 0.0619(16) 0.0872(19) 0.0080(15) 0.0349(19) 0.0055(18)
Cl23 0.130(2) 0.0713(17) 0.079(2) -0.0014(16) 0.0253(19) 0.0069(19)
Cl24 0.109(2) 0.0623(16) 0.086(2) -0.0128(15) 0.0258(17) 0.0216(16)
C45A 0.119(2) 0.0672(16) 0.0889(18) 0.0000(15) 0.0297(17) 0.0056(17)
C46A 0.119(2) 0.0682(16) 0.0885(18) -0.0001(15) 0.0300(17) 0.0052(17)
Cl61 0.114(3) 0.060(2) 0.089(3) -0.008(2) 0.027(2) 0.011(2)
Cl62 0.121(3) 0.066(2) 0.091(2) 0.005(2) 0.031(2) -0.001(2)
Cl63 0.124(3) 0.068(2) 0.088(3) -0.005(2) 0.033(2) 0.008(2)
Cl64 0.113(3) 0.074(3) 0.092(3) 0.002(2) 0.028(3) 0.004(2)
C45B 0.118(2) 0.0671(16) 0.0886(18) -0.0010(15) 0.0295(17) 0.0064(17)
C46B 0.118(2) 0.0682(17) 0.0891(19) 0.0009(16) 0.0301(18) 0.0045(17)
Cl81 0.115(3) 0.065(3) 0.089(3) -0.005(2) 0.028(3) 0.011(3)
Cl82 0.123(2) 0.068(2) 0.088(2) 0.0001(19) 0.030(2) 0.006(2)
Cl83 0.121(3) 0.066(2) 0.089(3) 0.003(2) 0.031(2) 0.003(2)
Cl84 0.110(3) 0.071(3) 0.090(3) 0.003(3) 0.031(3) 0.002(3)
C47 0.108(3) 0.148(4) 0.132(4) 0.029(3) 0.019(3) 0.022(3)
Cl25 0.116(4) 0.148(5) 0.143(5) 0.029(4) 0.003(4) 0.014(4)
Cl26 0.105(4) 0.147(5) 0.132(4) 0.037(4) 0.024(4) 0.021(4)
C48 0.107(3) 0.148(4) 0.130(4) 0.028(3) 0.021(3) 0.023(3)
Cl27 0.110(4) 0.150(5) 0.127(5) 0.023(4) 0.015(4) 0.024(4)
Cl28 0.100(4) 0.145(5) 0.127(4) 0.033(4) 0.029(4) 0.026(4)

loop_
_atom_type_symbol
_atom_type_description
_atom_type_scat_dispersion_real
_atom_type_scat_dispersion_imag
_atom_type_scat_source
C C 0.0181 0.0091 'International Tables Vol C Tables 4.2.6.8 and 6.1.1.4'
H H 0.0000 0.0000 'International Tables Vol C Tables 4.2.6.8 and 6.1.1.4'
N N 0.0311 0.0180 'International Tables Vol C Tables 4.2.6.8 and 6.1.1.4'
O O 0.0492 0.0322 'International Tables Vol C Tables 4.2.6.8 and 6.1.1.4'
Cl Cl 0.3639 0.7018 'International Tables Vol C Tables 4.2.6.8 and 6.1.1.4'
Ni Ni -3.0029 0.5091 'International Tables Vol C Tables 4.2.6.8 and 6.1.1.4'

loop_
_geom_angle_atom_site_label_1
_geom_angle_atom_site_label_2
_geom_angle_atom_site_label_3
_geom_angle
_geom_angle_site_symmetry_1
_geom_angle_site_symmetry_3
_geom_angle_publ_flag
N2A Ni1 O3 162.3(5) . . ?
O3 Ni1 N2 159.6(4) . . ?
N2A Ni1 O1 80.4(5) . . ?
O3 Ni1 O1 82.26(16) . . ?
N2 Ni1 O1 78.2(4) . . ?
N2A Ni1 O2 99.4(6) . . ?
O3 Ni1 O2 81.03(16) . . ?
N2 Ni1 O2 101.3(5) . . ?
O1 Ni1 O2 79.70(15) . . ?
N2A Ni1 O5 91.6(6) . . ?
O3 Ni1 O5 86.37(18) . . ?
N2 Ni1 O5 89.5(5) . . ?
O1 Ni1 O5 95.51(18) . . ?
O2 Ni1 O5 167.01(18) . . ?
N2A Ni1 Cl1 99.1(5) . . ?
O3 Ni1 Cl1 98.56(13) . . ?
N2 Ni1 Cl1 101.5(4) . . ?
O1 Ni1 Cl1 173.77(12) . . ?
O2 Ni1 Cl1 94.30(12) . . ?
O5 Ni1 Cl1 90.71(15) . . ?
N4 Ni2 O4 160.76(18) . . ?
N4 Ni2 O2 80.05(18) . . ?
O4 Ni2 O2 81.36(16) . . ?
N4 Ni2 O1 99.81(18) . . ?
O4 Ni2 O1 81.58(16) . . ?
O2 Ni2 O1 79.53(16) . . ?
N4 Ni2 O6 88.99(18) . . ?
O4 Ni2 O6 87.52(16) . . ?
O2 Ni2 O6 94.39(16) . . ?
O1 Ni2 O6 168.18(16) . . ?
N4 Ni2 Cl2 100.55(15) . . ?
O4 Ni2 Cl2 98.45(12) . . ?
O2 Ni2 Cl2 174.21(12) . . ?
O1 Ni2 Cl2 94.71(12) . . ?
O6 Ni2 Cl2 91.38(12) . . ?
N6 Ni3 O1 164.5(4) . . ?
N6A Ni3 O1 159.6(6) . . ?
N6 Ni3 O4 82.0(4) . . ?
N6A Ni3 O4 77.3(6) . . ?
O1 Ni3 O4 82.52(16) . . ?
N6 Ni3 O8 90.1(4) . . ?
N6A Ni3 O8 87.3(5) . . ?
O1 Ni3 O8 90.98(17) . . ?
O4 Ni3 O8 93.39(17) . . ?
N6 Ni3 O3 95.3(4) . . ?
N6A Ni3 O3 97.3(6) . . ?
O1 Ni3 O3 81.56(16) . . ?
O4 Ni3 O3 79.00(16) . . ?
O8 Ni3 O3 169.93(16) . . ?
N6 Ni3 Cl3 98.8(4) . . ?
N6A Ni3 Cl3 103.6(6) . . ?
O1 Ni3 Cl3 96.69(12) . . ?
O4 Ni3 Cl3 177.59(13) . . ?
O8 Ni3 Cl3 88.90(13) . . ?
O3 Ni3 Cl3 98.63(12) . . ?
N8 Ni4 O2 161.15(19) . . ?
N8 Ni4 O3 80.20(18) . . ?
O2 Ni4 O3 81.93(16) . . ?
N8 Ni4 O4 101.17(19) . . ?
O2 Ni4 O4 81.43(16) . . ?
O3 Ni4 O4 79.83(16) . . ?
N8 Ni4 O7 86.9(2) . . ?
O2 Ni4 O7 88.49(17) . . ?
O3 Ni4 O7 94.37(17) . . ?
O4 Ni4 O7 168.96(17) . . ?
N8 Ni4 Cl4 98.84(15) . . ?
O2 Ni4 Cl4 99.44(12) . . ?
O3 Ni4 Cl4 175.42(13) . . ?
O4 Ni4 Cl4 96.02(12) . . ?
O7 Ni4 Cl4 90.04(13) . . ?
C8 O1 Ni3 125.8(7) . . ?
C8A O1 Ni3 130.4(7) . . ?
C8 O1 Ni1 112.5(7) . . ?
C8A O1 Ni1 110.1(8) . . ?
Ni3 O1 Ni1 98.10(17) . . ?
C8 O1 Ni2 118.7(9) . . ?
C8A O1 Ni2 116.1(10) . . ?
Ni3 O1 Ni2 97.11(17) . . ?
Ni1 O1 Ni2 100.13(16) . . ?
C17 O2 Ni4 129.0(3) . . ?
C17 O2 Ni2 110.9(3) . . ?
Ni4 O2 Ni2 98.34(17) . . ?
C17 O2 Ni1 116.5(3) . . ?
Ni4 O2 Ni1 97.39(16) . . ?
Ni2 O2 Ni1 100.07(16) . . ?
C35 O3 Ni1 129.5(4) . . ?
C35 O3 Ni4 111.1(3) . . ?
Ni1 O3 Ni4 97.79(16) . . ?
C35 O3 Ni3 117.0(4) . . ?
Ni1 O3 Ni3 96.14(16) . . ?
Ni4 O3 Ni3 100.29(18) . . ?
C26A O4 Ni2 124.4(8) . . ?
C26 O4 Ni2 133.0(6) . . ?
C26A O4 Ni3 112.2(10) . . ?
C26 O4 Ni3 107.0(7) . . ?
Ni2 O4 Ni3 96.68(17) . . ?
C26A O4 Ni4 121.1(10) . . ?
C26 O4 Ni4 116.9(7) . . ?
Ni2 O4 Ni4 97.04(16) . . ?
Ni3 O4 Ni4 100.52(17) . . ?
Ni1 O5 H5B 110(3) . . ?
Ni1 O5 H5C 110(3) . . ?
H5B O5 H5C 113(3) . . ?
Ni2 O6 H6B 108(3) . . ?
Ni2 O6 H6C 108(3) . . ?
H6B O6 H6C 112(3) . . ?
Ni4 O7 H7A 121.3(17) . . ?
Ni4 O7 H7B 122.4(18) . . ?
H7A O7 H7B 116(3) . . ?
Ni3 O8 H8E 110(2) . . ?
Ni3 O8 H8F 110(2) . . ?
H8E O8 H8F 112.9(10) . . ?
H9G O9 H9H 112.9(2) . . ?
C10 N3 C11 106.8(5) . . ?
C10 N3 C18 127.0(5) . . ?
C11 N3 C18 126.2(5) . . ?
C10 N4 C16 105.5(5) . . ?
C10 N4 Ni2 111.5(4) . . ?
C16 N4 Ni2 143.0(4) . . ?
C28 N7 C29 107.7(5) . . ?
C28 N7 C36 126.4(6) . . ?
C29 N7 C36 125.9(6) . . ?
C28 N8 C34 106.1(5) . . ?
C28 N8 Ni4 111.2(4) . . ?
C34 N8 Ni4 142.5(4) . . ?
N2 C1 N1 113.7(7) . . ?
N2 C1 C8 119.9(7) . . ?
N1 C1 C8 126.4(7) . . ?
C1 N1 C2 106.8(6) . . ?
C1 N1 C9 126.6(8) . . ?
C2 N1 C9 126.6(7) . . ?
N1 C2 C3 132.1(8) . . ?
N1 C2 C7 106.4(6) . . ?
C3 C2 C7 121.6(8) . . ?
C4 C3 C2 116.7(9) . . ?
C4 C3 H3 121.7 . . ?
C2 C3 H3 121.7 . . ?
C5 C4 C3 122.0(9) . . ?
C5 C4 H4 119.0 . . ?
C3 C4 H4 119.0 . . ?
C4 C5 C6 121.7(9) . . ?
C4 C5 H5 119.2 . . ?
C6 C5 H5 119.2 . . ?
C7 C6 C5 117.5(9) . . ?
C7 C6 H6 121.3 . . ?
C5 C6 H6 121.3 . . ?
C6 C7 C2 120.6(7) . . ?
C6 C7 N2 131.0(8) . . ?
C2 C7 N2 108.4(7) . . ?
C1 N2 C7 104.7(6) . . ?
C1 N2 Ni1 112.1(7) . . ?
C7 N2 Ni1 143.1(7) . . ?
O1 C8 C1 107.0(9) . . ?
O1 C8 H8A 110.3 . . ?
C1 C8 H8A 110.3 . . ?
O1 C8 H8B 110.3 . . ?
C1 C8 H8B 110.3 . . ?
H8A C8 H8B 108.6 . . ?
N1 C9 H9A 109.5 . . ?
N1 C9 H9B 109.5 . . ?
H9A C9 H9B 109.5 . . ?
N1 C9 H9C 109.5 . . ?
H9A C9 H9C 109.5 . . ?
H9B C9 H9C 109.5 . . ?
N2A C1A N1A 112.3(7) . . ?
N2A C1A C8A 120.9(7) . . ?
N1A C1A C8A 126.8(8) . . ?
C1A N1A C2A 107.0(6) . . ?
C1A N1A C9A 126.9(8) . . ?
C2A N1A C9A 126.1(8) . . ?
N1A C2A C3A 132.4(8) . . ?
N1A C2A C7A 106.3(7) . . ?
C3A C2A C7A 121.3(8) . . ?
C4A C3A C2A 116.8(9) . . ?
C4A C3A H3A 121.6 . . ?
C2A C3A H3A 121.6 . . ?
C5A C4A C3A 122.1(9) . . ?
C5A C4A H4A 119.0 . . ?
C3A C4A H4A 119.0 . . ?
C4A C5A C6A 121.6(9) . . ?
C4A C5A H5A 119.2 . . ?
C6A C5A H5A 119.2 . . ?
C7A C6A C5A 117.2(9) . . ?
C7A C6A H6A 121.4 . . ?
C5A C6A H6A 121.4 . . ?
C6A C7A N2A 131.2(8) . . ?
C6A C7A C2A 121.0(8) . . ?
N2A C7A C2A 107.8(7) . . ?
C1A N2A C7A 106.6(6) . . ?
C1A N2A Ni1 112.3(8) . . ?
C7A N2A Ni1 141.0(8) . . ?
O1 C8A C1A 107.2(10) . . ?
O1 C8A H8C 110.3 . . ?
C1A C8A H8C 110.3 . . ?
O1 C8A H8D 110.3 . . ?
C1A C8A H8D 110.3 . . ?
H8C C8A H8D 108.5 . . ?
N1A C9A H9D 109.5 . . ?
N1A C9A H9E 109.5 . . ?
H9D C9A H9E 109.5 . . ?
N1A C9A H9F 109.5 . . ?
H9D C9A H9F 109.5 . . ?
H9E C9A H9F 109.5 . . ?
N4 C10 N3 112.7(5) . . ?
N4 C10 C17 120.6(5) . . ?
N3 C10 C17 126.6(5) . . ?
C12 C11 C16 123.1(6) . . ?
C12 C11 N3 131.2(6) . . ?
C16 C11 N3 105.7(5) . . ?
C11 C12 C13 115.6(7) . . ?
C11 C12 H12 122.2 . . ?
C13 C12 H12 122.2 . . ?
C12 C13 C14 121.8(7) . . ?
C12 C13 H13 119.1 . . ?
C14 C13 H13 119.1 . . ?
C15 C14 C13 121.7(7) . . ?
C15 C14 H14 119.2 . . ?
C13 C14 H14 119.2 . . ?
C14 C15 C16 117.3(7) . . ?
C14 C15 H15 121.3 . . ?
C16 C15 H15 121.3 . . ?
N4 C16 C11 109.3(5) . . ?
N4 C16 C15 130.2(6) . . ?
C11 C16 C15 120.5(6) . . ?
O2 C17 C10 107.7(5) . . ?
O2 C17 H17A 110.2 . . ?
C10 C17 H17A 110.2 . . ?
O2 C17 H17B 110.2 . . ?
C10 C17 H17B 110.2 . . ?
H17A C17 H17B 108.5 . . ?
N3 C18 H18A 109.5 . . ?
N3 C18 H18B 109.5 . . ?
H18A C18 H18B 109.5 . . ?
N3 C18 H18C 109.5 . . ?
H18A C18 H18C 109.5 . . ?
H18B C18 H18C 109.5 . . ?
N6 C19 N5 112.4(8) . . ?
N6 C19 C26 120.0(9) . . ?
N5 C19 C26 127.7(9) . . ?
C19 N5 C20 106.7(8) . . ?
C19 N5 C27 126.8(9) . . ?
C20 N5 C27 126.5(9) . . ?
C21 C20 N5 131.7(10) . . ?
C21 C20 C25 122.7(10) . . ?
N5 C20 C25 105.6(8) . . ?
C22 C21 C20 116.5(10) . . ?
C22 C21 H21 121.7 . . ?
C20 C21 H21 121.7 . . ?
C21 C22 C23 121.5(10) . . ?
C21 C22 H22 119.3 . . ?
C23 C22 H22 119.3 . . ?
C24 C23 C22 123.0(10) . . ?
C24 C23 H23 118.5 . . ?
C22 C23 H23 118.5 . . ?
C23 C24 C25 116.0(10) . . ?
C23 C24 H24 122.0 . . ?
C25 C24 H24 122.0 . . ?
N6 C25 C24 131.4(10) . . ?
N6 C25 C20 108.2(8) . . ?
C24 C25 C20 120.4(9) . . ?
C19 N6 C25 107.1(8) . . ?
C19 N6 Ni3 110.8(7) . . ?
C25 N6 Ni3 142.1(9) . . ?
O4 C26 C19 108.4(8) . . ?
O4 C26 H26A 110.0 . . ?
C19 C26 H26A 110.0 . . ?
O4 C26 H26B 110.0 . . ?
C19 C26 H26B 110.0 . . ?
H26A C26 H26B 108.4 . . ?
N5 C27 H27A 109.5 . . ?
N5 C27 H27B 109.5 . . ?
H27A C27 H27B 109.5 . . ?
N5 C27 H27C 109.5 . . ?
H27A C27 H27C 109.5 . . ?
H27B C27 H27C 109.5 . . ?
N6A C19A N5A 114.8(11) . . ?
N6A C19A C26A 119.9(12) . . ?
N5A C19A C26A 125.3(12) . . ?
C19A N5A C20A 106.1(11) . . ?
C19A N5A C27A 126.4(12) . . ?
C20A N5A C27A 127.5(12) . . ?
C21A C20A N5A 133.0(13) . . ?
C21A C20A C25A 121.3(13) . . ?
N5A C20A C25A 105.7(10) . . ?
C20A C21A C22A 118.4(14) . . ?
C20A C21A H21A 120.8 . . ?
C22A C21A H21A 120.8 . . ?
C21A C22A C23A 121.4(13) . . ?
C21A C22A H22A 119.3 . . ?
C23A C22A H22A 119.3 . . ?
C24A C23A C22A 121.3(14) . . ?
C24A C23A H23A 119.3 . . ?
C22A C23A H23A 119.3 . . ?
C23A C24A C25A 117.5(14) . . ?
C23A C24A H24A 121.3 . . ?
C25A C24A H24A 121.3 . . ?
C24A C25A N6A 129.9(13) . . ?
C24A C25A C20A 120.2(12) . . ?
N6A C25A C20A 109.9(11) . . ?
C19A N6A C25A 103.5(10) . . ?
C19A N6A Ni3 113.0(10) . . ?
C25A N6A Ni3 143.6(12) . . ?
O4 C26A C19A 102.7(10) . . ?
O4 C26A H26C 111.2 . . ?
C19A C26A H26C 111.2 . . ?
O4 C26A H26D 111.2 . . ?
C19A C26A H26D 111.2 . . ?
H26C C26A H26D 109.1 . . ?
N5A C27A H27D 109.5 . . ?
N5A C27A H27E 109.5 . . ?
H27D C27A H27E 109.5 . . ?
N5A C27A H27F 109.5 . . ?
H27D C27A H27F 109.5 . . ?
H27E C27A H27F 109.5 . . ?
N8 C28 N7 112.0(6) . . ?
N8 C28 C35 121.2(5) . . ?
N7 C28 C35 126.8(5) . . ?
N7 C29 C30 132.1(6) . . ?
N7 C29 C34 106.0(5) . . ?
C30 C29 C34 121.9(6) . . ?
C29 C30 C31 116.8(6) . . ?
C29 C30 H30 121.6 . . ?
C31 C30 H30 121.6 . . ?
C32 C31 C30 121.5(7) . . ?
C32 C31 H31 119.2 . . ?
C30 C31 H31 119.2 . . ?
C33 C32 C31 121.6(7) . . ?
C33 C32 H32 119.2 . . ?
C31 C32 H32 119.2 . . ?
C34 C33 C32 117.0(6) . . ?
C34 C33 H33 121.5 . . ?
C32 C33 H33 121.5 . . ?
C33 C34 N8 130.6(6) . . ?
C33 C34 C29 121.2(6) . . ?
N8 C34 C29 108.3(5) . . ?
O3 C35 C28 108.3(5) . . ?
O3 C35 H35A 110.0 . . ?
C28 C35 H35A 110.0 . . ?
O3 C35 H35B 110.0 . . ?
C28 C35 H35B 110.0 . . ?
H35A C35 H35B 108.4 . . ?
N7 C36 H36A 109.5 . . ?
N7 C36 H36B 109.5 . . ?
H36A C36 H36B 109.5 . . ?
N7 C36 H36C 109.5 . . ?
H36A C36 H36C 109.5 . . ?
H36B C36 H36C 109.5 . . ?
C38 C37 Cl6 114.3(8) . . ?
C38 C37 Cl5 112.0(7) . . ?
Cl6 C37 Cl5 112.1(7) . . ?
C38 C37 H37 105.9 . . ?
Cl6 C37 H37 105.9 . . ?
Cl5 C37 H37 105.9 . . ?
C37 C38 Cl8 109.6(6) . . ?
C37 C38 Cl7 112.1(8) . . ?
Cl8 C38 Cl7 112.5(6) . . ?
C37 C38 H38 107.5 . . ?
Cl8 C38 H38 107.5 . . ?
Cl7 C38 H38 107.5 . . ?
C38A C37A Cl6A 112.6(7) . . ?
C38A C37A Cl5A 110.0(7) . . ?
Cl6A C37A Cl5A 112.8(8) . . ?
C38A C37A H37A 107.0 . . ?
Cl6A C37A H37A 107.0 . . ?
Cl5A C37A H37A 107.0 . . ?
C37A C38A Cl8A 108.4(7) . . ?
C37A C38A Cl7A 109.4(7) . . ?
Cl8A C38A Cl7A 115.2(7) . . ?
C37A C38A H38A 107.9 . . ?
Cl8A C38A H38A 107.9 . . ?
Cl7A C38A H38A 107.9 . . ?
C38B C37B Cl6B 114(3) . . ?
C38B C37B Cl5B 86(3) . . ?
Cl6B C37B Cl5B 107(2) . . ?
C38B C37B H37B 115.2 . . ?
Cl6B C37B H37B 115.2 . . ?
Cl5B C37B H37B 115.2 . . ?
C37B C38B Cl7B 128(3) . . ?
C37B C38B Cl8B 92(3) . . ?
Cl7B C38B Cl8B 106.5(19) . . ?
C37B C38B H38B 116.2 . . ?
Cl7B C38B H38B 116.2 . . ?
Cl8B C38B H38B 68.6 . . ?
C40 C39 Cl9 110.6(6) . . ?
C40 C39 Cl10 113.3(7) . . ?
Cl9 C39 Cl10 111.6(6) . . ?
C40 C39 H39 107.0 . . ?
Cl9 C39 H39 107.0 . . ?
Cl10 C39 H39 107.0 . . ?
C39 C40 Cl12 107.8(6) . . ?
C39 C40 Cl11 110.5(7) . . ?
Cl12 C40 Cl11 114.7(6) . . ?
C39 C40 H40 107.9 . . ?
Cl12 C40 H40 107.9 . . ?
Cl11 C40 H40 107.9 . . ?
C40A C39A Cl9A 109.6(8) . . ?
C40A C39A Cl50 111.4(8) . . ?
Cl9A C39A Cl50 114.4(9) . . ?
C40A C39A H39A 107.0 . . ?
Cl9A C39A H39A 107.0 . . ?
Cl50 C39A H39A 107.0 . . ?
C39A C40A Cl52 106.7(8) . . ?
C39A C40A Cl51 108.7(8) . . ?
Cl52 C40A Cl51 114.2(8) . . ?
C39A C40A H40A 109.0 . . ?
Cl52 C40A H40A 109.0 . . ?
Cl51 C40A H40A 109.0 . . ?
C40B C39B Cl9B 110.1(9) . . ?
C40B C39B Cl70 114.1(9) . . ?
Cl9B C39B Cl70 113.2(9) . . ?
C40B C39B H39B 106.2 . . ?
Cl9B C39B H39B 106.2 . . ?
Cl70 C39B H39B 106.2 . . ?
C39B C40B Cl72 109.6(9) . . ?
C39B C40B Cl71 110.8(9) . . ?
Cl72 C40B Cl71 115.3(9) . . ?
C39B C40B H40B 106.9 . . ?
Cl72 C40B H40B 106.9 . . ?
Cl71 C40B H40B 106.9 . . ?
C42 C41 Cl14 108.7(7) . . ?
C42 C41 Cl13 113.9(8) . . ?
Cl14 C41 Cl13 112.4(6) . . ?
C42 C41 H41 107.1 . . ?
Cl14 C41 H41 107.1 . . ?
Cl13 C41 H41 107.1 . . ?
C41 C42 Cl15 109.7(6) . . ?
C41 C42 Cl16 114.2(9) . . ?
Cl15 C42 Cl16 112.4(6) . . ?
C41 C42 H42 106.7 . . ?
Cl15 C42 H42 106.7 . . ?
Cl16 C42 H42 106.7 . . ?
C42A C41A Cl54 107.4(8) . . ?
C42A C41A Cl53 111.3(8) . . ?
Cl54 C41A Cl53 114.2(7) . . ?
C42A C41A H41A 107.9 . . ?
Cl54 C41A H41A 107.9 . . ?
Cl53 C41A H41A 107.9 . . ?
C41A C42A Cl55 108.6(6) . . ?
C41A C42A Cl56 112.2(9) . . ?
Cl55 C42A Cl56 112.1(6) . . ?
C41A C42A H42A 107.9 . . ?
Cl55 C42A H42A 107.9 . . ?
Cl56 C42A H42A 107.9 . . ?
C44 C43 Cl17 111.8(6) . . ?
C44 C43 Cl18 109.3(6) . . ?
Cl17 C43 Cl18 110.9(5) . . ?
C44 C43 H43 108.2 . . ?
Cl17 C43 H43 108.2 . . ?
Cl18 C43 H43 108.2 . . ?
C43 C44 Cl19 110.2(5) . . ?
C43 C44 Cl20 112.5(7) . . ?
Cl19 C44 Cl20 111.9(5) . . ?
C43 C44 H44 107.3 . . ?
Cl19 C44 H44 107.3 . . ?
Cl20 C44 H44 107.3 . . ?
C44A C43A Cl57 111.2(6) . . ?
C44A C43A Cl58 109.7(7) . . ?
Cl57 C43A Cl58 111.7(6) . . ?
C44A C43A H43A 108.0 . . ?
Cl57 C43A H43A 108.0 . . ?
Cl58 C43A H43A 108.0 . . ?
C43A C44A Cl59 110.0(6) . . ?
C43A C44A Cl60 112.9(8) . . ?
Cl59 C44A Cl60 113.8(6) . . ?
C43A C44A H44A 106.5 . . ?
Cl59 C44A H44A 106.5 . . ?
Cl60 C44A H44A 106.5 . . ?
C44B C43B Cl77 111.8(8) . . ?
C44B C43B Cl78 109.4(8) . . ?
Cl77 C43B Cl78 111.3(7) . . ?
C44B C43B H43B 108.1 . . ?
Cl77 C43B H43B 108.1 . . ?
Cl78 C43B H43B 108.1 . . ?
C43B C44B Cl80 112.5(9) . . ?
C43B C44B Cl79 110.0(8) . . ?
Cl80 C44B Cl79 112.5(7) . . ?
C43B C44B H44B 107.2 . . ?
Cl80 C44B H44B 107.2 . . ?
Cl79 C44B H44B 107.2 . . ?
C46 C45 Cl21 111.7(5) . . ?
C46 C45 Cl22 103.4(6) . . ?
Cl21 C45 Cl22 125.0(5) . . ?
C46 C45 H45 105.0 . . ?
Cl21 C45 H45 105.0 . . ?
Cl22 C45 H45 105.0 . . ?
C45 C46 Cl24 112.3(5) . . ?
C45 C46 Cl23 104.0(6) . . ?
Cl24 C46 Cl23 125.1(5) . . ?
C45 C46 H46 104.5 . . ?
Cl24 C46 H46 104.5 . . ?
Cl23 C46 H46 104.5 . . ?
C46A C45A Cl61 111.8(5) . . ?
C46A C45A Cl62 103.5(6) . . ?
Cl61 C45A Cl62 125.0(5) . . ?
C46A C45A H45A 105.0 . . ?
Cl61 C45A H45A 105.0 . . ?
Cl62 C45A H45A 105.0 . . ?
C45A C46A Cl64 112.4(5) . . ?
C45A C46A Cl63 104.1(6) . . ?
Cl64 C46A Cl63 125.2(5) . . ?
C45A C46A H46A 104.4 . . ?
Cl64 C46A H46A 104.4 . . ?
Cl63 C46A H46A 104.4 . . ?
C46B C45B Cl81 111.8(5) . . ?
C46B C45B Cl82 103.4(6) . . ?
Cl81 C45B Cl82 125.0(5) . . ?
C46B C45B H45B 105.0 . . ?
Cl81 C45B H45B 105.0 . . ?
Cl82 C45B H45B 105.0 . . ?
C45B C46B Cl84 112.3(5) . . ?
C45B C46B Cl83 104.1(6) . . ?
Cl84 C46B Cl83 125.1(5) . . ?
C45B C46B H46B 104.4 . . ?
Cl84 C46B H46B 104.4 . . ?
Cl83 C46B H46B 104.4 . . ?
C48 C47 Cl25 109.0(7) . . ?
C48 C47 Cl26 114.1(8) . . ?
Cl25 C47 Cl26 112.9(6) . . ?
C48 C47 H47 106.8 . . ?
Cl25 C47 H47 106.8 . . ?
Cl26 C47 H47 106.8 . . ?
C47 C48 Cl27 109.0(8) . . ?
C47 C48 Cl28 114.2(8) . . ?
Cl27 C48 Cl28 112.9(6) . . ?
C47 C48 H48 106.8 . . ?
Cl27 C48 H48 106.8 . . ?
Cl28 C48 H48 106.8 . . ?

loop_
_geom_bond_atom_site_label_1
_geom_bond_atom_site_label_2
_geom_bond_distance
_geom_bond_site_symmetry_2
_geom_bond_publ_flag
Ni1 N2A 2.011(7) . ?
Ni1 O3 2.057(4) . ?
Ni1 N2 2.063(7) . ?
Ni1 O1 2.078(4) . ?
Ni1 O2 2.101(4) . ?
Ni1 O5 2.119(5) . ?
Ni1 Cl1 2.3862(19) . ?
Ni2 N4 2.034(5) . ?
Ni2 O4 2.067(4) . ?
Ni2 O2 2.083(4) . ?
Ni2 O1 2.104(4) . ?
Ni2 O6 2.122(4) . ?
Ni2 Cl2 2.3651(17) . ?
Ni3 N6 2.011(7) . ?
Ni3 N6A 2.029(8) . ?
Ni3 O1 2.040(4) . ?
Ni3 O4 2.091(4) . ?
Ni3 O8 2.107(5) . ?
Ni3 O3 2.123(4) . ?
Ni3 Cl3 2.3797(17) . ?
Ni4 N8 2.037(5) . ?
Ni4 O2 2.045(4) . ?
Ni4 O3 2.076(4) . ?
Ni4 O4 2.102(4) . ?
Ni4 O7 2.108(5) . ?
Ni4 Cl4 2.3828(16) . ?
O1 C8 1.395(17) . ?
O1 C8A 1.439(18) . ?
O2 C17 1.412(7) . ?
O3 C35 1.414(7) . ?
O4 C26A 1.414(10) . ?
O4 C26 1.416(9) . ?
O5 H5B 0.839(10) . ?
O5 H5C 0.838(10) . ?
O6 H6B 0.842(10) . ?
O6 H6C 0.840(10) . ?
O7 H7A 0.841(10) . ?
O7 H7B 0.830(10) . ?
O8 H8E 0.840(5) . ?
O8 H8F 0.840(5) . ?
O9 H9G 0.8400(11) . ?
O9 H9H 0.8400(11) . ?
N3 C10 1.346(8) . ?
N3 C11 1.397(8) . ?
N3 C18 1.450(8) . ?
N4 C10 1.330(8) . ?
N4 C16 1.387(8) . ?
N7 C28 1.357(8) . ?
N7 C29 1.379(9) . ?
N7 C36 1.472(8) . ?
N8 C28 1.323(8) . ?
N8 C34 1.402(8) . ?
C1 N2 1.322(10) . ?
C1 N1 1.344(9) . ?
C1 C8 1.502(10) . ?
N1 C2 1.377(10) . ?
N1 C9 1.449(10) . ?
C2 C3 1.392(11) . ?
C2 C7 1.401(11) . ?
C3 C4 1.385(14) . ?
C3 H3 0.9500 . ?
C4 C5 1.370(14) . ?
C4 H4 0.9500 . ?
C5 C6 1.390(12) . ?
C5 H5 0.9500 . ?
C6 C7 1.383(11) . ?
C6 H6 0.9500 . ?
C7 N2 1.406(10) . ?
C8 H8A 0.9900 . ?
C8 H8B 0.9900 . ?
C9 H9A 0.9800 . ?
C9 H9B 0.9800 . ?
C9 H9C 0.9800 . ?
C1A N2A 1.315(10) . ?
C1A N1A 1.352(10) . ?
C1A C8A 1.497(10) . ?
N1A C2A 1.383(11) . ?
N1A C9A 1.446(10) . ?
C2A C3A 1.389(11) . ?
C2A C7A 1.401(11) . ?
C3A C4A 1.386(14) . ?
C3A H3A 0.9500 . ?
C4A C5A 1.371(15) . ?
C4A H4A 0.9500 . ?
C5A C6A 1.388(12) . ?
C5A H5A 0.9500 . ?
C6A C7A 1.386(11) . ?
C6A H6A 0.9500 . ?
C7A N2A 1.393(10) . ?
C8A H8C 0.9900 . ?
C8A H8D 0.9900 . ?
C9A H9D 0.9800 . ?
C9A H9E 0.9800 . ?
C9A H9F 0.9800 . ?
C10 C17 1.498(8) . ?
C11 C12 1.387(9) . ?
C11 C16 1.391(9) . ?
C12 C13 1.396(11) . ?
C12 H12 0.9500 . ?
C13 C14 1.396(11) . ?
C13 H13 0.9500 . ?
C14 C15 1.377(10) . ?
C14 H14 0.9500 . ?
C15 C16 1.393(9) . ?
C15 H15 0.9500 . ?
C17 H17A 0.9900 . ?
C17 H17B 0.9900 . ?
C18 H18A 0.9800 . ?
C18 H18B 0.9800 . ?
C18 H18C 0.9800 . ?
C19 N6 1.315(12) . ?
C19 N5 1.352(11) . ?
C19 C26 1.531(11) . ?
N5 C20 1.400(12) . ?
N5 C27 1.470(13) . ?
C20 C21 1.380(13) . ?
C20 C25 1.406(13) . ?
C21 C22 1.371(16) . ?
C21 H21 0.9500 . ?
C22 C23 1.394(16) . ?
C22 H22 0.9500 . ?
C23 C24 1.379(13) . ?
C23 H23 0.9500 . ?
C24 C25 1.399(13) . ?
C24 H24 0.9500 . ?
C25 N6 1.381(11) . ?
C26 H26A 0.9900 . ?
C26 H26B 0.9900 . ?
C27 H27A 0.9800 . ?
C27 H27B 0.9800 . ?
C27 H27C 0.9800 . ?
C19A N6A 1.332(14) . ?
C19A N5A 1.358(14) . ?
C19A C26A 1.520(14) . ?
N5A C20A 1.390(15) . ?
N5A C27A 1.475(16) . ?
C20A C21A 1.372(15) . ?
C20A C25A 1.412(16) . ?
C21A C22A 1.373(19) . ?
C21A H21A 0.9500 . ?
C22A C23A 1.394(19) . ?
C22A H22A 0.9500 . ?
C23A C24A 1.387(16) . ?
C23A H23A 0.9500 . ?
C24A C25A 1.403(16) . ?
C24A H24A 0.9500 . ?
C25A N6A 1.405(13) . ?
C26A H26C 0.9900 . ?
C26A H26D 0.9900 . ?
C27A H27D 0.9800 . ?
C27A H27E 0.9800 . ?
C27A H27F 0.9800 . ?
C28 C35 1.488(9) . ?
C29 C30 1.383(10) . ?
C29 C34 1.404(8) . ?
C30 C31 1.396(11) . ?
C30 H30 0.9500 . ?
C31 C32 1.395(11) . ?
C31 H31 0.9500 . ?
C32 C33 1.394(10) . ?
C32 H32 0.9500 . ?
C33 C34 1.391(9) . ?
C33 H33 0.9500 . ?
C35 H35A 0.9900 . ?
C35 H35B 0.9900 . ?
C36 H36A 0.9800 . ?
C36 H36B 0.9800 . ?
C36 H36C 0.9800 . ?
C37 C38 1.529(8) . ?
C37 Cl6 1.740(8) . ?
C37 Cl5 1.742(7) . ?
C37 H37 1.0000 . ?
C38 Cl8 1.746(7) . ?
C38 Cl7 1.754(7) . ?
C38 H38 1.0000 . ?
C37A C38A 1.547(10) . ?
C37A Cl6A 1.737(9) . ?
C37A Cl5A 1.739(10) . ?
C37A H37A 1.0000 . ?
C38A Cl8A 1.739(10) . ?
C38A Cl7A 1.763(9) . ?
C38A H38A 1.0000 . ?
C37B C38B 1.33(5) . ?
C37B Cl6B 1.80(4) . ?
C37B Cl5B 2.00(4) . ?
C37B H37B 1.0000 . ?
C38B Cl7B 1.76(4) . ?
C38B Cl8B 2.08(4) . ?
C38B H38B 0.9500 . ?
C39 C40 1.544(8) . ?
C39 Cl9 1.730(7) . ?
C39 Cl10 1.739(7) . ?
C39 H39 1.0000 . ?
C40 Cl12 1.729(7) . ?
C40 Cl11 1.758(7) . ?
C40 H40 1.0000 . ?
C39A C40A 1.558(10) . ?
C39A Cl9A 1.732(10) . ?
C39A Cl50 1.743(10) . ?
C39A H39A 1.0000 . ?
C40A Cl52 1.737(10) . ?
C40A Cl51 1.765(10) . ?
C40A H40A 1.0000 . ?
C39B C40B 1.537(10) . ?
C39B Cl9B 1.735(10) . ?
C39B Cl70 1.738(10) . ?
C39B H39B 1.0000 . ?
C40B Cl72 1.721(10) . ?
C40B Cl71 1.756(10) . ?
C40B H40B 1.0000 . ?
C41 C42 1.534(8) . ?
C41 Cl14 1.751(7) . ?
C41 Cl13 1.760(8) . ?
C41 H41 1.0000 . ?
C42 Cl15 1.737(7) . ?
C42 Cl16 1.751(8) . ?
C42 H42 1.0000 . ?
C41A C42A 1.548(8) . ?
C41A Cl54 1.756(8) . ?
C41A Cl53 1.759(8) . ?
C41A H41A 1.0000 . ?
C42A Cl55 1.735(7) . ?
C42A Cl56 1.752(8) . ?
C42A H42A 1.0000 . ?
C43 C44 1.544(7) . ?
C43 Cl17 1.748(7) . ?
C43 Cl18 1.760(6) . ?
C43 H43 1.0000 . ?
C44 Cl19 1.749(7) . ?
C44 Cl20 1.750(7) . ?
C44 H44 1.0000 . ?
C43A C44A 1.543(7) . ?
C43A Cl57 1.746(7) . ?
C43A Cl58 1.751(7) . ?
C43A H43A 1.0000 . ?
C44A Cl59 1.743(7) . ?
C44A Cl60 1.744(7) . ?
C44A H44A 1.0000 . ?
C43B C44B 1.544(8) . ?
C43B Cl77 1.747(7) . ?
C43B Cl78 1.752(7) . ?
C43B H43B 1.0000 . ?
C44B Cl80 1.746(8) . ?
C44B Cl79 1.747(7) . ?
C44B H44B 1.0000 . ?
C45 C46 1.539(6) . ?
C45 Cl21 1.749(5) . ?
C45 Cl22 1.759(5) . ?
C45 H45 1.0000 . ?
C46 Cl24 1.749(5) . ?
C46 Cl23 1.759(5) . ?
C46 H46 1.0000 . ?
C45A C46A 1.538(6) . ?
C45A Cl61 1.749(5) . ?
C45A Cl62 1.759(5) . ?
C45A H45A 1.0000 . ?
C46A Cl64 1.748(5) . ?
C46A Cl63 1.758(5) . ?
C46A H46A 1.0000 . ?
C45B C46B 1.539(6) . ?
C45B Cl81 1.749(5) . ?
C45B Cl82 1.759(5) . ?
C45B H45B 1.0000 . ?
C46B Cl84 1.749(5) . ?
C46B Cl83 1.758(5) . ?
C46B H46B 1.0000 . ?
C47 C48 1.530(10) . ?
C47 Cl25 1.731(7) . ?
C47 Cl26 1.744(7) . ?
C47 H47 1.0000 . ?
C48 Cl27 1.731(7) . ?
C48 Cl28 1.744(7) . ?
C48 H48 1.0000 . ?

loop_
_geom_hbond_atom_site_label_D
_geom_hbond_atom_site_label_H
_geom_hbond_atom_site_label_A
_geom_hbond_distance_DH
_geom_hbond_distance_HA
_geom_hbond_distance_DA
_geom_hbond_angle_DHA
_geom_hbond_site_symmetry_A
_geom_hbond_publ_flag
O5 H5B Cl3 0.839(10) 2.249(13) 3.070(5) 166(5) . yes
O5 H5C Cl12^a 0.838(10) 2.96(7) 3.434(7) 118(6) 2_666 yes
O5 H5C Cl15^a 0.838(10) 2.55(4) 3.235(7) 140(6) 2_666 yes
O5 H5C Cl55^b 0.838(10) 2.668(15) 3.503(8) 174(6) 2_666 yes
O6 H6B Cl4 0.842(10) 2.255(13) 3.083(4) 168(5) . yes
O6 H6C Cl4 0.840(10) 2.41(2) 3.192(4) 156(4) 2_667 yes
O7 H7A Cl1 0.841(10) 2.259(14) 3.019(5) 150(2) . yes
O7 H7B Cl20^a 0.830(10) 2.91(3) 3.375(6) 118(2) 2_667 yes
O7 H7B Cl79^c 0.830(10) 2.75(4) 3.43(2) 140(3) 2_667 yes
O8 H8E Cl2 0.840(5) 2.200(9) 3.017(4) 164(3) . yes
O8 H8F Cl3 0.840(5) 2.50(2) 3.246(5) 148(3) 2_666 yes

loop_
_geom_torsion_atom_site_label_1
_geom_torsion_atom_site_label_2
_geom_torsion_atom_site_label_3
_geom_torsion_atom_site_label_4
_geom_torsion
_geom_torsion_site_symmetry_1
_geom_torsion_site_symmetry_2
_geom_torsion_site_symmetry_3
_geom_torsion_site_symmetry_4
_geom_torsion_publ_flag
N2 C1 N1 C2 -0.3(3) . . . . ?
C8 C1 N1 C2 179.5(3) . . . . ?
N2 C1 N1 C9 179.3(4) . . . . ?
C8 C1 N1 C9 -0.8(4) . . . . ?
C1 N1 C2 C3 -179.9(3) . . . . ?
C9 N1 C2 C3 0.5(4) . . . . ?
C1 N1 C2 C7 0.1(2) . . . . ?
C9 N1 C2 C7 -179.6(4) . . . . ?
N1 C2 C3 C4 180.0(3) . . . . ?
C7 C2 C3 C4 0.0(6) . . . . ?
C2 C3 C4 C5 -0.1(8) . . . . ?
C3 C4 C5 C6 0.3(9) . . . . ?
C4 C5 C6 C7 -0.3(8) . . . . ?
C5 C6 C7 C2 0.2(8) . . . . ?
C5 C6 C7 N2 180.0(6) . . . . ?
N1 C2 C7 C6 180.0(4) . . . . ?
C3 C2 C7 C6 -0.1(7) . . . . ?
N1 C2 C7 N2 0.2(4) . . . . ?
C3 C2 C7 N2 -179.9(4) . . . . ?
N1 C1 N2 C7 0.5(5) . . . . ?
C8 C1 N2 C7 -179.4(4) . . . . ?
N1 C1 N2 Ni1 -177.5(8) . . . . ?
C8 C1 N2 Ni1 2.6(9) . . . . ?
C6 C7 N2 C1 179.9(5) . . . . ?
C2 C7 N2 C1 -0.4(5) . . . . ?
C6 C7 N2 Ni1 -3.3(17) . . . . ?
C2 C7 N2 Ni1 176.4(13) . . . . ?
Ni3 O1 C8 C1 -152.5(4) . . . . ?
Ni1 O1 C8 C1 -33.4(9) . . . . ?
Ni2 O1 C8 C1 83.0(8) . . . . ?
N2 C1 C8 O1 20.6(12) . . . . ?
N1 C1 C8 O1 -159.3(12) . . . . ?
N2A C1A N1A C2A -0.3(3) . . . . ?
C8A C1A N1A C2A 179.6(3) . . . . ?
N2A C1A N1A C9A 179.5(4) . . . . ?
C8A C1A N1A C9A -0.6(4) . . . . ?
C1A N1A C2A C3A -179.8(3) . . . . ?
C9A N1A C2A C3A 0.4(4) . . . . ?
C1A N1A C2A C7A 0.1(2) . . . . ?
C9A N1A C2A C7A -179.6(4) . . . . ?
N1A C2A C3A C4A 179.9(3) . . . . ?
C7A C2A C3A C4A 0.0(6) . . . . ?
C2A C3A C4A C5A 0.0(8) . . . . ?
C3A C4A C5A C6A 0.0(9) . . . . ?
C4A C5A C6A C7A 0.1(8) . . . . ?
C5A C6A C7A N2A 180.0(6) . . . . ?
C5A C6A C7A C2A -0.1(8) . . . . ?
N1A C2A C7A C6A -179.9(4) . . . . ?
C3A C2A C7A C6A 0.0(7) . . . . ?
N1A C2A C7A N2A 0.1(5) . . . . ?
C3A C2A C7A N2A 180.0(4) . . . . ?
N1A C1A N2A C7A 0.3(5) . . . . ?
C8A C1A N2A C7A -179.6(4) . . . . ?
N1A C1A N2A Ni1 -176.7(10) . . . . ?
C8A C1A N2A Ni1 3.4(10) . . . . ?
C6A C7A N2A C1A 179.7(6) . . . . ?
C2A C7A N2A C1A -0.2(5) . . . . ?
C6A C7A N2A Ni1 -4.7(18) . . . . ?
C2A C7A N2A Ni1 175.4(15) . . . . ?
Ni3 O1 C8A C1A -151.1(4) . . . . ?
Ni1 O1 C8A C1A -30.6(10) . . . . ?
Ni2 O1 C8A C1A 82.2(8) . . . . ?
N2A C1A C8A O1 19.0(13) . . . . ?
N1A C1A C8A O1 -160.9(13) . . . . ?
C16 N4 C10 N3 0.2(7) . . . . ?
Ni2 N4 C10 N3 -178.6(4) . . . . ?
C16 N4 C10 C17 -178.7(5) . . . . ?
Ni2 N4 C10 C17 2.5(7) . . . . ?
C11 N3 C10 N4 -0.9(7) . . . . ?
C18 N3 C10 N4 177.3(6) . . . . ?
C11 N3 C10 C17 177.9(6) . . . . ?
C18 N3 C10 C17 -3.9(10) . . . . ?
C10 N3 C11 C12 -177.3(7) . . . . ?
C18 N3 C11 C12 4.4(11) . . . . ?
C10 N3 C11 C16 1.3(7) . . . . ?
C18 N3 C11 C16 -177.0(6) . . . . ?
C16 C11 C12 C13 -1.0(11) . . . . ?
N3 C11 C12 C13 177.4(7) . . . . ?
C11 C12 C13 C14 1.7(12) . . . . ?
C12 C13 C14 C15 -0.6(13) . . . . ?
C13 C14 C15 C16 -1.1(11) . . . . ?
C10 N4 C16 C11 0.7(7) . . . . ?
Ni2 N4 C16 C11 178.8(5) . . . . ?
C10 N4 C16 C15 178.6(6) . . . . ?
Ni2 N4 C16 C15 -3.3(11) . . . . ?
C12 C11 C16 N4 177.5(6) . . . . ?
N3 C11 C16 N4 -1.3(7) . . . . ?
C12 C11 C16 C15 -0.7(10) . . . . ?
N3 C11 C16 C15 -179.4(6) . . . . ?
C14 C15 C16 N4 -176.0(6) . . . . ?
C14 C15 C16 C11 1.8(10) . . . . ?
Ni4 O2 C17 C10 -151.8(4) . . . . ?
Ni2 O2 C17 C10 -31.3(5) . . . . ?
Ni1 O2 C17 C10 82.2(5) . . . . ?
N4 C10 C17 O2 19.8(7) . . . . ?
N3 C10 C17 O2 -158.9(6) . . . . ?
N6 C19 N5 C20 0.4(3) . . . . ?
C26 C19 N5 C20 -179.3(3) . . . . ?
N6 C19 N5 C27 -179.7(4) . . . . ?
C26 C19 N5 C27 0.6(4) . . . . ?
C19 N5 C20 C21 180.0(3) . . . . ?
C27 N5 C20 C21 0.1(4) . . . . ?
C19 N5 C20 C25 -0.3(2) . . . . ?
C27 N5 C20 C25 179.9(4) . . . . ?
N5 C20 C21 C22 -179.9(3) . . . . ?
C25 C20 C21 C22 0.4(6) . . . . ?
C20 C21 C22 C23 0.1(8) . . . . ?
C21 C22 C23 C24 -0.4(8) . . . . ?
C22 C23 C24 C25 0.1(8) . . . . ?
C23 C24 C25 N6 179.8(6) . . . . ?
C23 C24 C25 C20 0.5(7) . . . . ?
C21 C20 C25 N6 179.8(4) . . . . ?
N5 C20 C25 N6 0.0(4) . . . . ?
C21 C20 C25 C24 -0.7(6) . . . . ?
N5 C20 C25 C24 179.5(4) . . . . ?
N5 C19 N6 C25 -0.4(5) . . . . ?
C26 C19 N6 C25 179.3(4) . . . . ?
N5 C19 N6 Ni3 178.0(6) . . . . ?
C26 C19 N6 Ni3 -2.3(7) . . . . ?
C24 C25 N6 C19 -179.1(5) . . . . ?
C20 C25 N6 C19 0.2(5) . . . . ?
C24 C25 N6 Ni3 3.2(14) . . . . ?
C20 C25 N6 Ni3 -177.4(10) . . . . ?
Ni2 O4 C26 C19 151.6(4) . . . . ?
Ni3 O4 C26 C19 34.7(7) . . . . ?
Ni4 O4 C26 C19 -77.0(8) . . . . ?
N6 C19 C26 O4 -23.4(10) . . . . ?
N5 C19 C26 O4 156.3(9) . . . . ?
N6A C19A N5A C20A 0.2(3) . . . . ?
C26A C19A N5A C20A -179.6(3) . . . . ?
N6A C19A N5A C27A -179.8(4) . . . . ?
C26A C19A N5A C27A 0.4(4) . . . . ?
C19A N5A C20A C21A 180.0(3) . . . . ?
C27A N5A C20A C21A 0.0(4) . . . . ?
C19A N5A C20A C25A -0.1(2) . . . . ?
C27A N5A C20A C25A 179.9(4) . . . . ?
N5A C20A C21A C22A -179.9(3) . . . . ?
C25A C20A C21A C22A 0.3(7) . . . . ?
C20A C21A C22A C23A -0.1(8) . . . . ?
C21A C22A C23A C24A 0.0(9) . . . . ?
C22A C23A C24A C25A -0.1(8) . . . . ?
C23A C24A C25A N6A 179.9(6) . . . . ?
C23A C24A C25A C20A 0.2(8) . . . . ?
C21A C20A C25A C24A -0.4(7) . . . . ?
N5A C20A C25A C24A 179.7(4) . . . . ?
C21A C20A C25A N6A 179.9(4) . . . . ?
N5A C20A C25A N6A 0.0(5) . . . . ?
N5A C19A N6A C25A -0.2(5) . . . . ?
C26A C19A N6A C25A 179.6(4) . . . . ?
N5A C19A N6A Ni3 -179.7(10) . . . . ?
C26A C19A N6A Ni3 0.1(10) . . . . ?
C24A C25A N6A C19A -179.6(5) . . . . ?
C20A C25A N6A C19A 0.1(5) . . . . ?
C24A C25A N6A Ni3 -0.4(18) . . . . ?
C20A C25A N6A Ni3 179.3(15) . . . . ?
Ni2 O4 C26A C19A 155.6(5) . . . . ?
Ni3 O4 C26A C19A 40.0(10) . . . . ?
Ni4 O4 C26A C19A -78.5(10) . . . . ?
N6A C19A C26A O4 -26.7(14) . . . . ?
N5A C19A C26A O4 153.0(13) . . . . ?
C34 N8 C28 N7 -0.4(7) . . . . ?
Ni4 N8 C28 N7 175.4(4) . . . . ?
C34 N8 C28 C35 179.5(6) . . . . ?
Ni4 N8 C28 C35 -4.7(7) . . . . ?
C29 N7 C28 N8 1.1(7) . . . . ?
C36 N7 C28 N8 -179.2(6) . . . . ?
C29 N7 C28 C35 -178.8(6) . . . . ?
C36 N7 C28 C35 0.9(10) . . . . ?
C28 N7 C29 C30 177.3(7) . . . . ?
C36 N7 C29 C30 -2.3(12) . . . . ?
C28 N7 C29 C34 -1.3(7) . . . . ?
C36 N7 C29 C34 179.0(6) . . . . ?
N7 C29 C30 C31 -179.7(7) . . . . ?
C34 C29 C30 C31 -1.3(11) . . . . ?
C29 C30 C31 C32 -0.3(12) . . . . ?
C30 C31 C32 C33 1.4(13) . . . . ?
C31 C32 C33 C34 -0.8(11) . . . . ?
C32 C33 C34 N8 178.7(7) . . . . ?
C32 C33 C34 C29 -0.8(10) . . . . ?
C28 N8 C34 C33 180.0(7) . . . . ?
Ni4 N8 C34 C33 6.5(12) . . . . ?
C28 N8 C34 C29 -0.5(7) . . . . ?
Ni4 N8 C34 C29 -174.0(5) . . . . ?
N7 C29 C34 C33 -179.3(6) . . . . ?
C30 C29 C34 C33 1.9(10) . . . . ?
N7 C29 C34 N8 1.1(7) . . . . ?
C30 C29 C34 N8 -177.7(6) . . . . ?
Ni1 O3 C35 C28 149.0(4) . . . . ?
Ni4 O3 C35 C28 28.5(6) . . . . ?
Ni3 O3 C35 C28 -85.8(5) . . . . ?
N8 C28 C35 O3 -16.4(8) . . . . ?
N7 C28 C35 O3 163.5(6) . . . . ?
Cl6 C37 C38 Cl8 -59.7(11) . . . . ?
Cl5 C37 C38 Cl8 171.4(7) . . . . ?
Cl6 C37 C38 Cl7 65.8(10) . . . . ?
Cl5 C37 C38 Cl7 -63.0(10) . . . . ?
Cl6A C37A C38A Cl8A 61.8(10) . . . . ?
Cl5A C37A C38A Cl8A -65.1(11) . . . . ?
Cl6A C37A C38A Cl7A -171.9(7) . . . . ?
Cl5A C37A C38A Cl7A 61.2(10) . . . . ?
Cl6B C37B C38B Cl7B 35(5) . . . . ?
Cl5B C37B C38B Cl7B -72(4) . . . . ?
Cl6B C37B C38B Cl8B -78(3) . . . . ?
Cl5B C37B C38B Cl8B 174.9(17) . . . . ?
Cl9 C39 C40 Cl12 166.8(6) . . . . ?
Cl10 C39 C40 Cl12 -67.1(8) . . . . ?
Cl9 C39 C40 Cl11 -67.2(8) . . . . ?
Cl10 C39 C40 Cl11 59.0(8) . . . . ?
Cl9A C39A C40A Cl52 173.9(11) . . . . ?
Cl50 C39A C40A Cl52 -58.5(12) . . . . ?
Cl9A C39A C40A Cl51 -62.5(12) . . . . ?
Cl50 C39A C40A Cl51 65.1(11) . . . . ?
Cl9B C39B C40B Cl72 180.0(16) . . . . ?
Cl70 C39B C40B Cl72 -51.4(17) . . . . ?
Cl9B C39B C40B Cl71 -51.7(16) . . . . ?
Cl70 C39B C40B Cl71 77.0(16) . . . . ?
Cl14 C41 C42 Cl15 -174.7(6) . . . . ?
Cl13 C41 C42 Cl15 59.1(11) . . . . ?
Cl14 C41 C42 Cl16 58.1(10) . . . . ?
Cl13 C41 C42 Cl16 -68.1(9) . . . . ?
Cl54 C41A C42A Cl55 65.7(10) . . . . ?
Cl53 C41A C42A Cl55 -168.7(8) . . . . ?
Cl54 C41A C42A Cl56 -58.8(9) . . . . ?
Cl53 C41A C42A Cl56 66.8(10) . . . . ?
Cl17 C43 C44 Cl19 -69.0(7) . . . . ?
Cl18 C43 C44 Cl19 167.8(5) . . . . ?
Cl17 C43 C44 Cl20 56.6(7) . . . . ?
Cl18 C43 C44 Cl20 -66.6(7) . . . . ?
Cl57 C43A C44A Cl59 -172.3(7) . . . . ?
Cl58 C43A C44A Cl59 63.7(10) . . . . ?
Cl57 C43A C44A Cl60 59.5(10) . . . . ?
Cl58 C43A C44A Cl60 -64.6(9) . . . . ?
Cl77 C43B C44B Cl80 73.8(17) . . . . ?
Cl78 C43B C44B Cl80 -50(2) . . . . ?
Cl77 C43B C44B Cl79 -159.9(17) . . . . ?
Cl78 C43B C44B Cl79 76(2) . . . . ?
Cl21 C45 C46 Cl24 161.6(5) . . . . ?
Cl22 C45 C46 Cl24 -61.6(7) . . . . ?
Cl21 C45 C46 Cl23 -60.4(7) . . . . ?
Cl22 C45 C46 Cl23 76.4(6) . . . . ?
Cl61 C45A C46A Cl64 -165.4(7) . . . . ?
Cl62 C45A C46A Cl64 57.7(9) . . . . ?
Cl61 C45A C46A Cl63 56.4(8) . . . . ?
Cl62 C45A C46A Cl63 -80.6(7) . . . . ?
Cl81 C45B C46B Cl84 131.3(14) . . . . ?
Cl82 C45B C46B Cl84 -91.8(14) . . . . ?
Cl81 C45B C46B Cl83 -90.6(15) . . . . ?
Cl82 C45B C46B Cl83 46.4(14) . . . . ?
Cl25 C47 C48 Cl27 172.3(11) . . . . ?
Cl26 C47 C48 Cl27 -60.4(17) . . . . ?
Cl25 C47 C48 Cl28 45.0(19) . . . . ?
Cl26 C47 C48 Cl28 172.3(11) . . . . ?
